data_7129484
loop_
_publ_author_name
'Lu, Hui'
'Chen, Bin'
'Li, Yu'
'Shi, Jiye'
'Li, Jiang'
'Wang, Lihua'
'Luo, Shihua'
'Fan, Chunhai'
'Shen, Jianlei'
'Chen, Jing'

_publ_section_title
;
 Benzyl-rich ligand engineering of the photostability of atomically
 precise gold nanoclusters
;
_journal_name_full 'Chemical Communications'
_journal_paper_doi 10.1039/D1CC06467C
_journal_year 2022
_chemical_formula_sum 'C164 H142 Au8 P8'
_chemical_formula_weight 3936.26
_space_group_crystal_system monoclinic
_space_group_IT_number 14
_space_group_name_Hall '-P 2yn'
_space_group_name_H-M_alt 'P 1 21/n 1'
_atom_sites_solution_hydrogens geom
_audit_creation_method SHELXL-2014/7
_audit_update_record
;
2021-11-16 deposited with the CCDC.	2021-12-30 downloaded from the CCDC.
;
_cell_angle_alpha 90
_cell_angle_beta 102.922(2)
_cell_angle_gamma 90
_cell_formula_units_Z 4
_cell_length_a 24.4379(19)
_cell_length_b 17.5485(14)
_cell_length_c 39.122(3)
_cell_measurement_reflns_used 9118
_cell_measurement_temperature 173(2)
_cell_measurement_theta_max 59.35
_cell_measurement_theta_min 4.50
_cell_volume 16353(2)
_computing_cell_refinement 'Bruker SAINT'
_computing_data_collection 'Bruker APEX2'
_computing_data_reduction 'Bruker SAINT'
_computing_molecular_graphics 'Bruker SHELXTL'
_computing_publication_material 'Bruker SHELXTL'
_computing_structure_refinement 'SHELXL-2014/7 (Sheldrick, 2014)'
_computing_structure_solution 'SHELXS-97 (Sheldrick 2008)'
_diffrn_ambient_temperature 173(2)
_diffrn_measured_fraction_theta_full 0.998
_diffrn_measured_fraction_theta_max 0.999
_diffrn_measurement_device_type 'Bruker APEX-II CCD'
_diffrn_measurement_method '\f and \w scans'
_diffrn_radiation_type GaK\a
_diffrn_radiation_wavelength 1.34138
_diffrn_reflns_av_R_equivalents 0.0424
_diffrn_reflns_av_unetI/netI 0.0383
_diffrn_reflns_Laue_measured_fraction_full 0.998
_diffrn_reflns_Laue_measured_fraction_max 0.999
_diffrn_reflns_limit_h_max 31
_diffrn_reflns_limit_h_min -31
_diffrn_reflns_limit_k_max 22
_diffrn_reflns_limit_k_min -22
_diffrn_reflns_limit_l_max 49
_diffrn_reflns_limit_l_min -49
_diffrn_reflns_number 157524
_diffrn_reflns_point_group_measured_fraction_full 0.998
_diffrn_reflns_point_group_measured_fraction_max 0.999
_diffrn_reflns_theta_full 53.594
_diffrn_reflns_theta_max 58.999
_diffrn_reflns_theta_min 2.774
_exptl_absorpt_coefficient_mu 9.740
_exptl_absorpt_correction_T_max 0.752
_exptl_absorpt_correction_T_min 0.467
_exptl_absorpt_correction_type multi-scan
_exptl_absorpt_process_details sadabs
_exptl_crystal_colour red
_exptl_crystal_density_diffrn 1.599
_exptl_crystal_description block
_exptl_crystal_F_000 7512
_exptl_crystal_size_max 0.210
_exptl_crystal_size_mid 0.140
_exptl_crystal_size_min 0.120
_refine_diff_density_max 4.474
_refine_diff_density_min -3.295
_refine_diff_density_rms 0.210
_refine_ls_extinction_method none
_refine_ls_goodness_of_fit_ref 1.010
_refine_ls_hydrogen_treatment constr
_refine_ls_matrix_type full
_refine_ls_number_parameters 1748
_refine_ls_number_reflns 35702
_refine_ls_number_restraints 279
_refine_ls_restrained_S_all 1.011
_refine_ls_R_factor_all 0.0581
_refine_ls_R_factor_gt 0.0521
_refine_ls_shift/su_max 0.004
_refine_ls_shift/su_mean 0.000
_refine_ls_structure_factor_coef Fsqd
_refine_ls_weighting_details 'w=1/[\s^2^(Fo^2^)+(0.0843P)^2^+139.7594P] where P=(Fo^2^+2Fc^2^)/3'
_refine_ls_weighting_scheme calc
_refine_ls_wR_factor_gt 0.1619
_refine_ls_wR_factor_ref 0.1669
_reflns_Friedel_coverage 0.000
_reflns_number_gt 30456
_reflns_number_total 35702
_reflns_threshold_expression 'I > 2\s(I)'
_cod_data_source_file d1cc06467c2.cif
_cod_data_source_block platon_sq
_cod_original_cell_volume 16352(2)
_cod_original_sg_symbol_H-M 'P 21/n'
_cod_database_code 7129484
_shelx_shelxl_version_number 2014/7
_shelx_space_group_comment
; 
The symmetry employed for this shelxl refinement is uniquely defined 
by the following loop, which should always be used as a source of 
symmetry information in preference to the above space-group names. 
They are only intended as comments. 
;
_shelx_estimated_absorpt_t_min 0.234
_shelx_estimated_absorpt_t_max 0.388

loop_
_space_group_symop_operation_xyz
'x, y, z'
'-x+1/2, y+1/2, -z+1/2'
'-x, -y, -z'
'x-1/2, -y-1/2, z-1/2'

loop_
_atom_site_label
_atom_site_type_symbol
_atom_site_fract_x
_atom_site_fract_y
_atom_site_fract_z
_atom_site_U_iso_or_equiv
_atom_site_adp_type
_atom_site_occupancy
_atom_site_site_symmetry_order
_atom_site_calc_flag
_atom_site_refinement_flags_posn
_atom_site_refinement_flags_adp
_atom_site_refinement_flags_occupancy
_atom_site_disorder_assembly
_atom_site_disorder_group
Au1 Au 0.95143(2) -0.00277(2) 0.72877(2) 0.03403(8) Uani 1 1 d . . . . .
Au2 Au 1.04938(2) 0.02253(2) 0.77195(2) 0.03336(7) Uani 1 1 d . . . . .
Au3 Au 1.01102(2) 0.12813(2) 0.71560(2) 0.03688(8) Uani 1 1 d . . . . .
Au4 Au 1.04806(2) -0.00609(2) 0.70015(2) 0.03662(8) Uani 1 1 d . . . . .
Au5 Au 0.95296(2) 0.02771(2) 0.80059(2) 0.03672(8) Uani 1 1 d . . . . .
Au6 Au 0.98876(2) -0.10749(2) 0.78523(2) 0.03600(8) Uani 1 1 d . . . . .
Au7 Au 1.08492(2) 0.12633(2) 0.66069(2) 0.04292(9) Uani 1 1 d . . . . .
Au8 Au 0.91334(2) -0.10207(2) 0.83971(2) 0.04796(10) Uani 1 1 d . . . . .
P1 P 1.02161(7) -0.23083(11) 0.78324(5) 0.0369(4) Uani 1 1 d . . . . .
P2 P 1.08174(8) -0.11932(12) 0.68266(5) 0.0391(4) Uani 1 1 d . . . . .
P3 P 0.91942(8) 0.14166(12) 0.81800(5) 0.0398(4) Uani 1 1 d . . . . .
P4 P 0.97824(8) 0.25211(11) 0.71680(5) 0.0396(4) Uani 1 1 d . . . . .
P5 P 1.13786(7) 0.04225(12) 0.80726(5) 0.0388(4) Uani 1 1 d . . . . .
P6 P 1.17312(8) 0.16722(14) 0.68695(5) 0.0448(4) Uani 1 1 d . . . . .
P7 P 0.86330(8) -0.02679(14) 0.69412(5) 0.0455(5) Uani 1 1 d . . . . .
P8 P 0.82505(9) -0.14176(18) 0.81300(6) 0.0591(6) Uani 1 1 d . . . . .
C1 C 1.0953(3) -0.2308(5) 0.7792(2) 0.0429(17) Uani 1 1 d . . . . .
H1A H 1.1196 -0.2183 0.8023 0.052 Uiso 1 1 calc R U . . .
H1B H 1.1052 -0.2827 0.7728 0.052 Uiso 1 1 calc R U . . .
C2 C 1.1076(3) -0.1743(5) 0.7519(2) 0.0422(16) Uani 1 1 d . . . . .
H2A H 1.0972 -0.1224 0.7580 0.051 Uiso 1 1 calc R U . . .
H2B H 1.1485 -0.1745 0.7529 0.051 Uiso 1 1 calc R U . . .
C3 C 1.0767(3) -0.1921(5) 0.7149(2) 0.0435(17) Uani 1 1 d . . . . .
H3A H 1.0365 -0.2001 0.7148 0.052 Uiso 1 1 calc R U . . .
H3B H 1.0914 -0.2406 0.7076 0.052 Uiso 1 1 calc R U . . .
C4 C 0.9817(3) -0.2920(5) 0.7490(2) 0.0424(16) Uani 1 1 d . . . . .
C5 C 1.0061(4) -0.3489(6) 0.7325(3) 0.060(2) Uani 1 1 d . . . . .
H5 H 1.0458 -0.3539 0.7374 0.072 Uiso 1 1 calc R U . . .
C6 C 0.9725(6) -0.3986(8) 0.7088(3) 0.085(4) Uani 1 1 d . . . . .
H6 H 0.9894 -0.4346 0.6963 0.102 Uiso 1 1 calc R U . . .
C7 C 0.9162(6) -0.3954(10) 0.7038(3) 0.101(5) Uani 1 1 d . . . . .
H7 H 0.8937 -0.4334 0.6902 0.121 Uiso 1 1 calc R U . . .
C8 C 0.8902(5) -0.3356(10) 0.7188(3) 0.094(5) Uani 1 1 d . . . . .
H8 H 0.8505 -0.3303 0.7133 0.112 Uiso 1 1 calc R U . . .
C9 C 0.9240(4) -0.2846(7) 0.7418(2) 0.059(2) Uani 1 1 d . . . . .
H9 H 0.9072 -0.2450 0.7525 0.071 Uiso 1 1 calc R U . . .
C10 C 1.0245(3) -0.2873(5) 0.8226(2) 0.0422(16) Uani 1 1 d . . . . .
C11 C 1.0158(5) -0.3657(6) 0.8218(3) 0.063(2) Uani 1 1 d . . . . .
H11 H 1.0067 -0.3912 0.7999 0.075 Uiso 1 1 calc R U . . .
C12 C 1.0199(6) -0.4065(6) 0.8517(3) 0.079(3) Uani 1 1 d . . . . .
H12 H 1.0144 -0.4601 0.8507 0.094 Uiso 1 1 calc R U . . .
C13 C 1.0323(6) -0.3692(6) 0.8839(3) 0.075(3) Uani 1 1 d . . . . .
H13 H 1.0361 -0.3975 0.9050 0.090 Uiso 1 1 calc R U . . .
C14 C 1.0390(6) -0.2919(6) 0.8852(3) 0.080(4) Uani 1 1 d . . . . .
H14 H 1.0465 -0.2663 0.9072 0.096 Uiso 1 1 calc R U . . .
C15 C 1.0347(5) -0.2510(6) 0.8544(3) 0.062(2) Uani 1 1 d . . . . .
H15 H 1.0390 -0.1972 0.8554 0.074 Uiso 1 1 calc R U . . .
C16 C 1.1537(3) -0.1229(5) 0.6765(2) 0.0447(17) Uani 1 1 d . . . . .
C17 C 1.1840(4) -0.1899(6) 0.6804(2) 0.054(2) Uani 1 1 d . . . . .
H17 H 1.1696 -0.2344 0.6890 0.065 Uiso 1 1 calc R U . . .
C18 C 1.2365(4) -0.1916(6) 0.6714(3) 0.062(3) Uani 1 1 d . . . . .
H18 H 1.2577 -0.2374 0.6740 0.075 Uiso 1 1 calc R U . . .
C19 C 1.2575(4) -0.1264(7) 0.6585(3) 0.061(3) Uani 1 1 d . . . . .
H19 H 1.2924 -0.1282 0.6516 0.074 Uiso 1 1 calc R U . . .
C20 C 1.2275(4) -0.0589(6) 0.6559(3) 0.060(2) Uani 1 1 d . . . . .
H20 H 1.2427 -0.0136 0.6484 0.072 Uiso 1 1 calc R U . . .
C21 C 1.1746(3) -0.0578(5) 0.6642(2) 0.0487(18) Uani 1 1 d . . . . .
H21 H 1.1531 -0.0122 0.6615 0.058 Uiso 1 1 calc R U . . .
C22 C 1.0424(4) -0.1586(5) 0.6413(2) 0.0509(19) Uani 1 1 d . . . . .
C23 C 1.0481(5) -0.2360(7) 0.6334(3) 0.070(3) Uani 1 1 d . . . . .
H23 H 1.0710 -0.2691 0.6498 0.084 Uiso 1 1 calc R U . . .
C24 C 1.0193(6) -0.2630(9) 0.6010(4) 0.092(4) Uani 1 1 d . . . . .
H24 H 1.0230 -0.3150 0.5952 0.110 Uiso 1 1 calc R U . . .
C25 C 0.9859(7) -0.2163(10) 0.5774(4) 0.103(5) Uani 1 1 d . U . . .
H25 H 0.9668 -0.2363 0.5554 0.124 Uiso 1 1 calc R U . . .
C26 C 0.9795(7) -0.1422(9) 0.5847(3) 0.101(5) Uani 1 1 d . U . . .
H26 H 0.9561 -0.1105 0.5678 0.121 Uiso 1 1 calc R U . . .
C27 C 1.0077(5) -0.1117(8) 0.6172(3) 0.078(3) Uani 1 1 d . . . . .
H27 H 1.0030 -0.0596 0.6226 0.093 Uiso 1 1 calc R U . . .
C28 C 0.9242(3) 0.2155(5) 0.7856(2) 0.0441(17) Uani 1 1 d . . . . .
H28A H 0.9091 0.2638 0.7929 0.053 Uiso 1 1 calc R U . . .
H28B H 0.9643 0.2240 0.7856 0.053 Uiso 1 1 calc R U . . .
C29 C 0.8926(3) 0.1961(5) 0.7483(2) 0.0439(17) Uani 1 1 d . . . . .
H29A H 0.8517 0.1957 0.7473 0.053 Uiso 1 1 calc R U . . .
H29B H 0.9034 0.1444 0.7422 0.053 Uiso 1 1 calc R U . . .
C30 C 0.9049(3) 0.2531(5) 0.7213(2) 0.0437(17) Uani 1 1 d . . . . .
H30A H 0.8956 0.3050 0.7282 0.052 Uiso 1 1 calc R U . . .
H30B H 0.8800 0.2417 0.6982 0.052 Uiso 1 1 calc R U . . .
C31 C 0.8478(3) 0.1448(5) 0.8244(2) 0.0434(17) Uani 1 1 d . . . . .
C32 C 0.8167(4) 0.2125(6) 0.8204(2) 0.055(2) Uani 1 1 d . . . . .
H32 H 0.8312 0.2571 0.8119 0.066 Uiso 1 1 calc R U . . .
C33 C 0.7644(4) 0.2145(6) 0.8291(3) 0.061(2) Uani 1 1 d . . . . .
H33 H 0.7430 0.2601 0.8259 0.073 Uiso 1 1 calc R U . . .
C34 C 0.7436(4) 0.1503(7) 0.8422(3) 0.062(3) Uani 1 1 d . . . . .
H34 H 0.7088 0.1526 0.8492 0.075 Uiso 1 1 calc R U . . .
C35 C 0.7735(4) 0.0819(7) 0.8451(3) 0.061(2) Uani 1 1 d . . . . .
H35 H 0.7583 0.0370 0.8529 0.073 Uiso 1 1 calc R U . . .
C36 C 0.8259(3) 0.0798(6) 0.8366(2) 0.052(2) Uani 1 1 d . . . . .
H36 H 0.8468 0.0337 0.8391 0.062 Uiso 1 1 calc R U . . .
C37 C 0.9588(4) 0.1831(5) 0.8590(2) 0.0486(19) Uani 1 1 d . . . . .
C38 C 0.9534(4) 0.2597(7) 0.8666(3) 0.065(3) Uani 1 1 d . . . . .
H38 H 0.9305 0.2921 0.8499 0.078 Uiso 1 1 calc R U . . .
C39 C 0.9814(5) 0.2884(8) 0.8984(3) 0.077(3) Uani 1 1 d . . . . .
H39 H 0.9779 0.3409 0.9035 0.092 Uiso 1 1 calc R U . . .
C40 C 1.0146(6) 0.2412(9) 0.9229(3) 0.091(4) Uani 1 1 d . . . . .
H40 H 1.0337 0.2616 0.9449 0.109 Uiso 1 1 calc R U . . .
C41 C 1.0201(6) 0.1672(8) 0.9161(3) 0.083(3) Uani 1 1 d . . . . .
H41 H 1.0429 0.1354 0.9332 0.099 Uiso 1 1 calc R U . . .
C42 C 0.9918(5) 0.1360(7) 0.8833(3) 0.064(3) Uani 1 1 d . . . . .
H42 H 0.9957 0.0836 0.8782 0.077 Uiso 1 1 calc R U . . .
C43 C 1.0185(3) 0.3133(5) 0.7506(2) 0.0468(18) Uani 1 1 d . . . . .
C44 C 0.9939(4) 0.3715(6) 0.7669(3) 0.061(2) Uani 1 1 d . . . . .
H44 H 0.9542 0.3766 0.7620 0.073 Uiso 1 1 calc R U . . .
C45 C 1.0279(6) 0.4216(7) 0.7902(3) 0.084(4) Uani 1 1 d . . . . .
H45 H 1.0108 0.4585 0.8022 0.100 Uiso 1 1 calc R U . . .
C46 C 1.0841(6) 0.4186(9) 0.7958(3) 0.092(4) Uani 1 1 d . . . . .
H46 H 1.1066 0.4560 0.8100 0.110 Uiso 1 1 calc R U . . .
C47 C 1.1098(5) 0.3585(9) 0.7803(3) 0.089(4) Uani 1 1 d . . . . .
H47 H 1.1495 0.3538 0.7853 0.106 Uiso 1 1 calc R U . . .
C48 C 1.0766(4) 0.3073(7) 0.7580(2) 0.061(2) Uani 1 1 d . . . . .
H48 H 1.0937 0.2675 0.7477 0.073 Uiso 1 1 calc R U . . .
C49 C 0.9750(3) 0.3072(5) 0.6769(2) 0.0421(16) Uani 1 1 d . . . . .
C50 C 0.9868(4) 0.3858(5) 0.6774(3) 0.056(2) Uani 1 1 d . . . . .
H50 H 0.9972 0.4118 0.6992 0.067 Uiso 1 1 calc R U . . .
C51 C 0.9835(5) 0.4249(6) 0.6472(3) 0.070(3) Uani 1 1 d . . . . .
H51 H 0.9922 0.4777 0.6480 0.084 Uiso 1 1 calc R U . . .
C52 C 0.9675(5) 0.3887(7) 0.6152(3) 0.074(3) Uani 1 1 d . . . . .
H52 H 0.9640 0.4167 0.5941 0.089 Uiso 1 1 calc R U . . .
C53 C 0.9567(6) 0.3112(7) 0.6143(3) 0.077(3) Uani 1 1 d . . . . .
H53 H 0.9464 0.2857 0.5924 0.092 Uiso 1 1 calc R U . . .
C54 C 0.9608(5) 0.2710(5) 0.6450(2) 0.058(2) Uani 1 1 d . . . . .
H54 H 0.9537 0.2177 0.6442 0.070 Uiso 1 1 calc R U . . .
C55 C 1.1898(3) 0.0596(6) 0.7812(2) 0.052(2) Uani 1 1 d . . . . .
H55A H 1.2258 0.0746 0.7971 0.063 Uiso 1 1 calc R U . . .
H55B H 1.1963 0.0119 0.7693 0.063 Uiso 1 1 calc R U . . .
C56 C 1.1718(3) 0.1213(5) 0.7541(2) 0.0472(18) Uani 1 1 d . . . . .
H56A H 1.1781 0.1720 0.7655 0.057 Uiso 1 1 calc R U . . .
H56B H 1.1312 0.1161 0.7435 0.057 Uiso 1 1 calc R U . . .
C57 C 1.2053(3) 0.1149(6) 0.7257(2) 0.052(2) Uani 1 1 d . . . . .
H57A H 1.2083 0.0606 0.7195 0.062 Uiso 1 1 calc R U . . .
H57B H 1.2437 0.1346 0.7349 0.062 Uiso 1 1 calc R U . . .
C58 C 1.1706(3) -0.0375(5) 0.8345(2) 0.0474(18) Uani 1 1 d . . . . .
C59 C 1.2290(4) -0.0511(8) 0.8406(3) 0.072(3) Uani 1 1 d . . . . .
H59 H 1.2525 -0.0199 0.8301 0.086 Uiso 1 1 calc R U . . .
C60 C 1.2514(5) -0.1119(8) 0.8626(3) 0.082(4) Uani 1 1 d . . . . .
H60 H 1.2906 -0.1213 0.8669 0.098 Uiso 1 1 calc R U . . .
C61 C 1.2188(5) -0.1577(7) 0.8779(3) 0.072(3) Uani 1 1 d . . . . .
H61 H 1.2350 -0.1989 0.8924 0.087 Uiso 1 1 calc R U . . .
C62 C 1.1636(5) -0.1441(8) 0.8721(3) 0.081(3) Uani 1 1 d . . . . .
H62 H 1.1407 -0.1754 0.8830 0.098 Uiso 1 1 calc R U . . .
C63 C 1.1388(4) -0.0840(6) 0.8500(3) 0.066(3) Uani 1 1 d . . . . .
H63 H 1.0995 -0.0759 0.8458 0.079 Uiso 1 1 calc R U . . .
C64 C 1.1424(3) 0.1218(5) 0.8378(2) 0.0427(16) Uani 1 1 d . . . . .
C65 C 1.1885(4) 0.1304(6) 0.8661(3) 0.063(2) Uani 1 1 d . . . . .
H65 H 1.2179 0.0938 0.8699 0.076 Uiso 1 1 calc R U . . .
C66 C 1.1913(5) 0.1910(7) 0.8881(3) 0.079(3) Uani 1 1 d . . . . .
H66 H 1.2227 0.1965 0.9072 0.095 Uiso 1 1 calc R U . . .
C67 C 1.1489(5) 0.2446(6) 0.8828(3) 0.069(3) Uani 1 1 d . . . . .
H67 H 1.1512 0.2866 0.8984 0.082 Uiso 1 1 calc R U . . .
C68 C 1.1033(5) 0.2374(6) 0.8551(3) 0.071(3) Uani 1 1 d . . . . .
H68 H 1.0740 0.2742 0.8514 0.085 Uiso 1 1 calc R U . . .
C69 C 1.1006(4) 0.1762(6) 0.8327(3) 0.059(2) Uani 1 1 d . . . . .
H69 H 1.0694 0.1714 0.8134 0.071 Uiso 1 1 calc R U . . .
C70 C 1.1767(4) 0.2673(6) 0.6998(2) 0.052(2) Uani 1 1 d . . . . .
C71 C 1.2205(4) 0.2953(6) 0.7258(3) 0.058(2) Uani 1 1 d . . . . .
H71 H 1.2490 0.2618 0.7377 0.069 Uiso 1 1 calc R U . . .
C72 C 1.2225(4) 0.3712(7) 0.7343(3) 0.067(3) Uani 1 1 d . . . . .
H72 H 1.2523 0.3896 0.7524 0.080 Uiso 1 1 calc R U . . .
C73 C 1.1818(5) 0.4219(7) 0.7170(3) 0.074(3) Uani 1 1 d . . . . .
H73 H 1.1842 0.4746 0.7228 0.088 Uiso 1 1 calc R U . . .
C74 C 1.1388(5) 0.3949(7) 0.6918(3) 0.076(3) Uani 1 1 d . . . . .
H74 H 1.1107 0.4290 0.6799 0.091 Uiso 1 1 calc R U . . .
C75 C 1.1353(4) 0.3173(7) 0.6832(3) 0.063(2) Uani 1 1 d . . . . .
H75 H 1.1045 0.2989 0.6658 0.076 Uiso 1 1 calc R U . . .
C76 C 1.2211(3) 0.1563(5) 0.6577(2) 0.0439(17) Uani 1 1 d . . . . .
C77 C 1.2795(3) 0.1586(6) 0.6707(2) 0.056(2) Uani 1 1 d . . . . .
H77 H 1.2945 0.1665 0.6950 0.067 Uiso 1 1 calc R U . . .
C78 C 1.3155(4) 0.1494(6) 0.6479(3) 0.060(2) Uani 1 1 d . . . . .
H78 H 1.3550 0.1516 0.6566 0.072 Uiso 1 1 calc R U . . .
C79 C 1.2938(4) 0.1371(6) 0.6125(3) 0.059(2) Uani 1 1 d . . . . .
H79 H 1.3183 0.1302 0.5970 0.071 Uiso 1 1 calc R U . . .
C80 C 1.2360(4) 0.1349(6) 0.5997(2) 0.059(2) Uani 1 1 d . . . . .
H80 H 1.2213 0.1271 0.5754 0.070 Uiso 1 1 calc R U . . .
C81 C 1.2000(4) 0.1436(6) 0.6218(2) 0.052(2) Uani 1 1 d . . . . .
H81 H 1.1606 0.1412 0.6127 0.062 Uiso 1 1 calc R U . . .
C82 C 0.8127(5) -0.0450(9) 0.7204(3) 0.087(4) Uani 1 1 d D U . . .
H82A H 0.8052 0.0035 0.7314 0.105 Uiso 1 1 calc R U . . .
H82B H 0.7771 -0.0611 0.7045 0.105 Uiso 1 1 calc R U . . .
C83 C 0.8280(4) -0.1009(7) 0.7472(3) 0.072(3) Uani 1 1 d D U . . .
H83A H 0.8685 -0.0965 0.7585 0.086 Uiso 1 1 calc R U . . .
H83B H 0.8210 -0.1527 0.7372 0.086 Uiso 1 1 calc R U . . .
C84 C 0.7910(4) -0.0865(9) 0.7754(2) 0.087(4) Uani 1 1 d D . . . .
H84A H 0.7519 -0.1039 0.7664 0.105 Uiso 1 1 calc R U . . .
H84B H 0.7905 -0.0317 0.7815 0.105 Uiso 1 1 calc R U . . .
C85 C 0.8280(4) 0.0527(6) 0.6679(2) 0.058(2) Uani 1 1 d . . . . .
C86 C 0.7691(5) 0.0602(9) 0.6617(4) 0.087(4) Uani 1 1 d . U . . .
H86 H 0.7468 0.0260 0.6716 0.104 Uiso 1 1 calc R U . . .
C87 C 0.7447(6) 0.1221(10) 0.6394(4) 0.107(5) Uani 1 1 d . U . . .
H87 H 0.7050 0.1280 0.6338 0.129 Uiso 1 1 calc R U . . .
C88 C 0.7770(7) 0.1730(9) 0.6260(4) 0.101(5) Uani 1 1 d . . . . .
H88 H 0.7602 0.2149 0.6122 0.122 Uiso 1 1 calc R U . . .
C89 C 0.8317(6) 0.1630(8) 0.6325(4) 0.102(5) Uani 1 1 d . . . . .
H89 H 0.8540 0.1975 0.6227 0.123 Uiso 1 1 calc R U . . .
C90 C 0.8585(5) 0.1027(7) 0.6538(3) 0.079(3) Uani 1 1 d . . . . .
H90 H 0.8981 0.0973 0.6581 0.095 Uiso 1 1 calc R U . . .
C91 C 0.8600(3) -0.1055(5) 0.6632(2) 0.0453(17) Uani 1 1 d . . . . .
C92 C 0.8143(4) -0.1139(6) 0.6347(2) 0.059(2) Uani 1 1 d . . . . .
H92 H 0.7846 -0.0777 0.6309 0.070 Uiso 1 1 calc R U . . .
C93 C 0.8124(5) -0.1743(7) 0.6123(3) 0.072(3) Uani 1 1 d . . . . .
H93 H 0.7813 -0.1798 0.5929 0.086 Uiso 1 1 calc R U . . .
C94 C 0.8552(5) -0.2272(6) 0.6176(3) 0.070(3) Uani 1 1 d . . . . .
H94 H 0.8535 -0.2689 0.6019 0.084 Uiso 1 1 calc R U . . .
C95 C 0.9003(5) -0.2199(6) 0.6454(4) 0.080(3) Uani 1 1 d . . . . .
H95 H 0.9295 -0.2567 0.6494 0.096 Uiso 1 1 calc R U . . .
C96 C 0.9025(4) -0.1580(6) 0.6676(3) 0.067(3) Uani 1 1 d . . . . .
H96 H 0.9343 -0.1517 0.6864 0.081 Uiso 1 1 calc R U . . .
C97 C 0.7772(3) -0.1345(6) 0.8426(2) 0.050(2) Uani 1 1 d . . . . .
C98 C 0.7194(4) -0.1359(6) 0.8300(3) 0.059(2) Uani 1 1 d . . . . .
H98 H 0.7041 -0.1408 0.8055 0.070 Uiso 1 1 calc R U . . .
C99 C 0.6838(4) -0.1302(7) 0.8531(3) 0.064(3) Uani 1 1 d . . . . .
H99 H 0.6442 -0.1321 0.8443 0.077 Uiso 1 1 calc R U . . .
C100 C 0.7053(4) -0.1219(6) 0.8885(3) 0.065(3) Uani 1 1 d . . . . .
H100 H 0.6807 -0.1175 0.9041 0.078 Uiso 1 1 calc R U . . .
C101 C 0.7630(5) -0.1199(7) 0.9013(3) 0.068(3) Uani 1 1 d . . . . .
H101 H 0.7780 -0.1142 0.9257 0.081 Uiso 1 1 calc R U . . .
C102 C 0.7989(4) -0.1261(6) 0.8785(2) 0.056(2) Uani 1 1 d . . . . .
H102 H 0.8384 -0.1247 0.8874 0.067 Uiso 1 1 calc R U . . .
C103 C 0.8225(4) -0.2407(7) 0.7995(3) 0.071(3) Uani 1 1 d . . . . .
C104 C 0.7783(4) -0.2687(8) 0.7731(3) 0.072(3) Uani 1 1 d . . . . .
H104 H 0.7496 -0.2355 0.7612 0.087 Uiso 1 1 calc R U . . .
C105 C 0.7770(5) -0.3460(8) 0.7645(4) 0.083(4) Uani 1 1 d . . . . .
H105 H 0.7472 -0.3647 0.7466 0.100 Uiso 1 1 calc R U . . .
C106 C 0.8179(6) -0.3962(9) 0.7815(4) 0.092(4) Uani 1 1 d . . . . .
H106 H 0.8163 -0.4488 0.7757 0.110 Uiso 1 1 calc R U . . .
C107 C 0.8613(6) -0.3672(9) 0.8072(4) 0.093(4) Uani 1 1 d . . . . .
H107 H 0.8898 -0.4005 0.8192 0.112 Uiso 1 1 calc R U . . .
C108 C 0.8637(5) -0.2913(9) 0.8156(3) 0.081(4) Uani 1 1 d . . . . .
H108 H 0.8946 -0.2729 0.8329 0.097 Uiso 1 1 calc R U . . .
C109 C 0.9872(3) -0.0730(5) 0.8728(2) 0.0470(18) Uani 1 1 d . . . . .
C110 C 1.0283(4) -0.0629(6) 0.8937(3) 0.061(2) Uani 1 1 d . . . . .
C111 C 1.0799(4) -0.0527(6) 0.9198(3) 0.061(2) Uani 1 1 d . . . . .
C112 C 1.0992(5) -0.1109(7) 0.9441(3) 0.069(3) Uani 1 1 d . . . . .
H112 H 1.0773 -0.1557 0.9439 0.083 Uiso 1 1 calc R U . . .
C113 C 1.1495(5) -0.1042(7) 0.9683(3) 0.071(3) Uani 1 1 d . . . . .
H113 H 1.1625 -0.1452 0.9839 0.085 Uiso 1 1 calc R U . . .
C114 C 1.1821(4) -0.0372(6) 0.9702(3) 0.058(2) Uani 1 1 d . . . . .
C115 C 1.1614(4) 0.0205(6) 0.9462(3) 0.064(2) Uani 1 1 d . . . . .
H115 H 1.1824 0.0663 0.9469 0.076 Uiso 1 1 calc R U . . .
C116 C 1.1118(4) 0.0137(6) 0.9217(3) 0.063(2) Uani 1 1 d . . . . .
H116 H 1.0991 0.0545 0.9060 0.076 Uiso 1 1 calc R U . . .
C117 C 1.2386(4) -0.0308(6) 0.9948(3) 0.060(2) Uani 1 1 d . . . . .
C118 C 1.2519(4) -0.0636(6) 1.0263(3) 0.057(2) Uani 1 1 d . . . . .
C119 C 1.2792(4) 0.0174(7) 0.9808(3) 0.066(3) Uani 1 1 d . . . . .
C120 C 1.2882(5) 0.0040(10) 0.9470(3) 0.091(4) Uani 1 1 d . . . . .
H120 H 1.2709 -0.0385 0.9338 0.109 Uiso 1 1 calc R U . . .
C121 C 1.3215(6) 0.0516(13) 0.9332(4) 0.116(6) Uani 1 1 d . . . . .
H121 H 1.3267 0.0427 0.9101 0.140 Uiso 1 1 calc R U . . .
C122 C 1.3478(7) 0.1126(12) 0.9523(6) 0.124(7) Uani 1 1 d . . . . .
H122 H 1.3709 0.1454 0.9423 0.149 Uiso 1 1 calc R U . . .
C123 C 1.3408(7) 0.1267(10) 0.9865(5) 0.108(5) Uani 1 1 d . . . . .
H123 H 1.3596 0.1681 0.9998 0.129 Uiso 1 1 calc R U . . .
C124 C 1.3058(6) 0.0790(8) 1.0005(4) 0.086(4) Uani 1 1 d . . . . .
H124 H 1.3001 0.0882 1.0233 0.104 Uiso 1 1 calc R U . . .
C125 C 1.3112(4) -0.0680(6) 1.0469(3) 0.061(2) Uani 1 1 d . . . . .
C126 C 1.3232(5) -0.0544(7) 1.0823(3) 0.067(3) Uani 1 1 d . . . . .
H126 H 1.2936 -0.0405 1.0932 0.081 Uiso 1 1 calc R U . . .
C127 C 1.3768(5) -0.0604(7) 1.1024(3) 0.071(3) Uani 1 1 d . . . . .
H127 H 1.3836 -0.0499 1.1269 0.085 Uiso 1 1 calc R U . . .
C128 C 1.4191(5) -0.0805(7) 1.0882(3) 0.078(3) Uani 1 1 d . . . . .
H128 H 1.4561 -0.0841 1.1023 0.094 Uiso 1 1 calc R U . . .
C129 C 1.4092(5) -0.0961(8) 1.0532(4) 0.088(4) Uani 1 1 d . . . . .
H129 H 1.4395 -0.1114 1.0432 0.106 Uiso 1 1 calc R U . . .
C130 C 1.3558(5) -0.0900(7) 1.0318(3) 0.074(3) Uani 1 1 d . . . . .
H130 H 1.3495 -0.1004 1.0074 0.088 Uiso 1 1 calc R U . . .
C131 C 1.2102(5) -0.0964(7) 1.0445(3) 0.067(3) Uani 1 1 d . . . . .
C132 C 1.1640(5) -0.0544(9) 1.0485(3) 0.080(3) Uani 1 1 d . . . . .
H132 H 1.1591 -0.0039 1.0395 0.096 Uiso 1 1 calc R U . . .
C133 C 1.1241(6) -0.0859(10) 1.0657(4) 0.095(4) Uani 1 1 d . . . . .
H133 H 1.0930 -0.0569 1.0692 0.113 Uiso 1 1 calc R U . . .
C134 C 1.1322(7) -0.1613(11) 1.0775(4) 0.100(5) Uani 1 1 d . . . . .
H134 H 1.1048 -0.1844 1.0880 0.121 Uiso 1 1 calc R U . . .
C135 C 1.1773(7) -0.2021(11) 1.0745(4) 0.100(5) Uani 1 1 d . . . . .
H135 H 1.1824 -0.2525 1.0836 0.120 Uiso 1 1 calc R U . . .
C136 C 1.2170(6) -0.1692(8) 1.0579(3) 0.083(3) Uani 1 1 d . . . . .
H136 H 1.2491 -0.1979 1.0558 0.099 Uiso 1 1 calc R U . . .
C137 C 1.0110(3) 0.0963(5) 0.6286(2) 0.0487(19) Uani 1 1 d . . . . .
C138 C 0.9691(4) 0.0839(6) 0.6085(3) 0.062(2) Uani 1 1 d . . . . .
C139 C 0.9174(4) 0.0715(8) 0.5829(3) 0.071(3) Uani 1 1 d . . . . .
C140 C 0.8988(5) 0.1277(9) 0.5573(3) 0.084(4) Uani 1 1 d . . . . .
H140 H 0.9209 0.1720 0.5566 0.101 Uiso 1 1 calc R U . . .
C141 C 0.8480(6) 0.1184(11) 0.5331(3) 0.103(5) Uani 1 1 d . . . . .
H141 H 0.8344 0.1576 0.5166 0.123 Uiso 1 1 calc R U . . .
C142 C 0.8159(5) 0.0492(11) 0.5330(3) 0.103(5) Uani 1 1 d . U . . .
C143 C 0.8358(6) -0.0043(11) 0.5582(4) 0.115(6) Uani 1 1 d . U . . .
H143 H 0.8155 -0.0503 0.5586 0.138 Uiso 1 1 calc R U . . .
C144 C 0.8847(5) 0.0077(9) 0.5829(3) 0.101(5) Uani 1 1 d . U . . .
H144 H 0.8965 -0.0296 0.6006 0.122 Uiso 1 1 calc R U . . .
C147 C 0.6870(5) 0.0499(8) 0.4564(3) 0.091(4) Uani 1 1 d D U . . .
C148 C 0.6804(5) 0.0357(7) 0.4213(3) 0.078(3) Uani 1 1 d . . . . .
H148 H 0.7121 0.0218 0.4124 0.094 Uiso 1 1 calc R U . . .
C149 C 0.6282(6) 0.0411(7) 0.3987(3) 0.075(3) Uani 1 1 d . . . . .
H149 H 0.6248 0.0319 0.3744 0.090 Uiso 1 1 calc R U . . .
C150 C 0.5830(5) 0.0591(7) 0.4105(3) 0.079(3) Uani 1 1 d . . . . .
H150 H 0.5473 0.0611 0.3948 0.095 Uiso 1 1 calc R U . . .
C151 C 0.5880(6) 0.0745(10) 0.4448(4) 0.102(5) Uani 1 1 d . . . . .
H151 H 0.5556 0.0888 0.4529 0.123 Uiso 1 1 calc R U . . .
C152 C 0.6397(6) 0.0697(10) 0.4686(4) 0.110(5) Uani 1 1 d . U . . .
H152 H 0.6426 0.0799 0.4928 0.132 Uiso 1 1 calc R U . . .
C145 C 0.7604(6) 0.0302(9) 0.5074(4) 0.059(3) Uani 0.685(5) 1 d . U P A 1
C146 C 0.7489(6) 0.0588(9) 0.4751(4) 0.059(3) Uani 0.685(5) 1 d D U P A 1
C153 C 0.7202(7) -0.0145(10) 0.5228(4) 0.067(4) Uani 0.685(5) 1 d . U P A 1
C154 C 0.6923(8) -0.0784(12) 0.5057(6) 0.088(5) Uani 0.685(5) 1 d . U P A 1
H154 H 0.6979 -0.0912 0.4831 0.105 Uiso 0.685(5) 1 calc R U P A 1
C155 C 0.6576(10) -0.1231(16) 0.5199(7) 0.113(8) Uani 0.685(5) 1 d . U P A 1
H155 H 0.6391 -0.1661 0.5078 0.136 Uiso 0.685(5) 1 calc R U P A 1
C156 C 0.6506(10) -0.1017(13) 0.5541(7) 0.112(8) Uani 0.685(5) 1 d D U P A 1
H156 H 0.6266 -0.1317 0.5647 0.134 Uiso 0.685(5) 1 calc R U P A 1
C157 C 0.6766(7) -0.0408(12) 0.5720(5) 0.078(5) Uani 0.685(5) 1 d D U P A 1
H157 H 0.6717 -0.0288 0.5948 0.094 Uiso 0.685(5) 1 calc R U P A 1
C158 C 0.7103(8) 0.0028(12) 0.5560(5) 0.080(5) Uani 0.685(5) 1 d . U P A 1
H158 H 0.7278 0.0467 0.5679 0.096 Uiso 0.685(5) 1 calc R U P A 1
C159 C 0.7911(7) 0.0872(10) 0.4563(4) 0.066(4) Uani 0.685(5) 1 d . U P A 1
C160 C 0.7879(9) 0.1565(12) 0.4409(4) 0.086(5) Uani 0.685(5) 1 d . U P A 1
H160 H 0.7561 0.1873 0.4414 0.103 Uiso 0.685(5) 1 calc R U P A 1
C161 C 0.8268(9) 0.1842(13) 0.4250(5) 0.098(6) Uani 0.685(5) 1 d D U P A 1
H161 H 0.8249 0.2340 0.4153 0.118 Uiso 0.685(5) 1 calc R U P A 1
C162 C 0.8685(10) 0.1356(14) 0.4238(5) 0.113(7) Uani 0.685(5) 1 d D U P A 1
H162 H 0.8950 0.1540 0.4114 0.135 Uiso 0.685(5) 1 calc R U P A 1
C163 C 0.8796(10) 0.0647(12) 0.4374(6) 0.099(6) Uani 0.685(5) 1 d D U P A 1
H163 H 0.9113 0.0344 0.4360 0.119 Uiso 0.685(5) 1 calc R U P A 1
C164 C 0.8383(8) 0.0445(14) 0.4531(6) 0.091(6) Uani 0.685(5) 1 d . U P A 1
H164 H 0.8413 -0.0049 0.4633 0.109 Uiso 0.685(5) 1 calc R U P A 1
C245 C 0.7547(11) 0.0846(16) 0.5113(5) 0.047(5) Uani 0.315(5) 1 d D U P A 2
C246 C 0.7329(11) 0.0275(17) 0.4881(6) 0.049(5) Uani 0.315(5) 1 d D U P A 2
C253 C 0.7651(8) -0.0491(14) 0.4910(6) 0.039(5) Uani 0.315(5) 1 d D U P A 2
C254 C 0.7347(12) -0.1174(13) 0.4904(7) 0.048(6) Uani 0.315(5) 1 d D U P A 2
H254 H 0.6952 -0.1159 0.4880 0.057 Uiso 0.315(5) 1 calc R U P A 2
C255 C 0.7628(11) -0.1882(16) 0.4933(8) 0.072(9) Uani 0.315(5) 1 d D U P A 2
H255 H 0.7409 -0.2333 0.4920 0.086 Uiso 0.315(5) 1 calc R U P A 2
C256 C 0.8212(10) -0.1958(13) 0.4980(7) 0.051(6) Uani 0.315(5) 1 d D U P A 2
H256 H 0.8396 -0.2437 0.5015 0.061 Uiso 0.315(5) 1 calc R U P A 2
C257 C 0.8497(11) -0.1278(12) 0.4971(7) 0.059(7) Uani 0.315(5) 1 d D U P A 2
H257 H 0.8890 -0.1299 0.4985 0.071 Uiso 0.315(5) 1 calc R U P A 2
C258 C 0.8236(8) -0.0559(13) 0.4943(6) 0.045(5) Uani 0.315(5) 1 d D U P A 2
H258 H 0.8456 -0.0113 0.4946 0.054 Uiso 0.315(5) 1 calc R U P A 2
C259 C 0.7223(10) 0.1598(14) 0.5081(6) 0.044(5) Uani 0.315(5) 1 d . U P A 2
C260 C 0.7110(11) 0.2030(14) 0.4780(8) 0.053(6) Uani 0.315(5) 1 d D U P A 2
H260 H 0.7248 0.1869 0.4583 0.063 Uiso 0.315(5) 1 calc R U P A 2
C261 C 0.6797(13) 0.2697(15) 0.4759(7) 0.063(8) Uani 0.315(5) 1 d D U P A 2
H261 H 0.6707 0.2977 0.4545 0.076 Uiso 0.315(5) 1 calc R U P A 2
C262 C 0.6622(12) 0.2946(15) 0.5045(6) 0.047(6) Uani 0.315(5) 1 d D U P A 2
H262 H 0.6437 0.3423 0.5039 0.057 Uiso 0.315(5) 1 calc R U P A 2
C263 C 0.6714(16) 0.2502(18) 0.5348(9) 0.077(10) Uani 0.315(5) 1 d D U P A 2
H263 H 0.6556 0.2647 0.5539 0.093 Uiso 0.315(5) 1 calc R U P A 2
C264 C 0.7039(16) 0.1846(19) 0.5370(8) 0.073(9) Uani 0.315(5) 1 d D U P A 2
H264 H 0.7133 0.1570 0.5584 0.088 Uiso 0.315(5) 1 calc R U P A 2

loop_
_atom_site_aniso_label
_atom_site_aniso_U_11
_atom_site_aniso_U_22
_atom_site_aniso_U_33
_atom_site_aniso_U_23
_atom_site_aniso_U_13
_atom_site_aniso_U_12
Au1 0.02578(13) 0.04238(17) 0.03421(14) 0.00203(11) 0.00728(11) -0.00026(10)
Au2 0.02523(13) 0.04138(16) 0.03390(14) 0.00118(11) 0.00751(10) 0.00026(10)
Au3 0.02893(14) 0.04100(17) 0.04172(16) 0.00665(12) 0.01003(11) 0.00340(11)
Au4 0.03048(14) 0.04528(17) 0.03606(15) 0.00211(12) 0.01160(11) 0.00345(11)
Au5 0.03030(14) 0.04543(18) 0.03677(15) 0.00159(12) 0.01248(11) 0.00389(11)
Au6 0.02886(14) 0.04024(16) 0.03985(16) 0.00594(11) 0.00969(11) 0.00334(11)
Au7 0.02919(15) 0.0605(2) 0.03873(16) 0.00114(13) 0.00685(12) -0.00765(13)
Au8 0.03149(16) 0.0712(2) 0.04149(17) -0.00104(15) 0.00874(13) -0.01266(14)
P1 0.0308(8) 0.0402(9) 0.0406(9) 0.0055(7) 0.0098(7) 0.0041(7)
P2 0.0345(9) 0.0474(10) 0.0380(9) 0.0000(8) 0.0137(7) 0.0021(7)
P3 0.0331(9) 0.0508(11) 0.0386(9) -0.0013(8) 0.0146(7) 0.0027(8)
P4 0.0309(8) 0.0439(10) 0.0452(10) 0.0066(8) 0.0109(7) 0.0053(7)
P5 0.0275(8) 0.0545(11) 0.0345(8) -0.0011(8) 0.0071(7) -0.0034(7)
P6 0.0307(9) 0.0660(13) 0.0386(9) -0.0029(9) 0.0098(7) -0.0112(8)
P7 0.0297(9) 0.0712(14) 0.0362(9) -0.0040(9) 0.0084(7) -0.0091(9)
P8 0.0357(10) 0.101(2) 0.0433(11) -0.0133(11) 0.0147(8) -0.0254(11)
C1 0.026(3) 0.057(5) 0.046(4) 0.006(3) 0.008(3) 0.003(3)
C2 0.028(3) 0.055(5) 0.047(4) 0.007(3) 0.015(3) 0.002(3)
C3 0.039(4) 0.052(5) 0.043(4) 0.002(3) 0.017(3) 0.003(3)
C4 0.039(4) 0.047(4) 0.042(4) 0.000(3) 0.010(3) -0.002(3)
C5 0.052(5) 0.065(6) 0.063(6) -0.016(5) 0.012(4) -0.004(4)
C6 0.093(9) 0.098(9) 0.073(7) -0.024(7) 0.036(7) -0.013(7)
C7 0.089(9) 0.154(14) 0.060(7) -0.041(8) 0.019(6) -0.053(9)
C8 0.053(6) 0.168(14) 0.059(6) -0.031(8) 0.011(5) -0.031(8)
C9 0.038(4) 0.095(7) 0.044(4) -0.003(5) 0.008(3) 0.002(4)
C10 0.036(4) 0.049(4) 0.044(4) 0.008(3) 0.014(3) 0.009(3)
C11 0.086(7) 0.054(5) 0.049(5) 0.005(4) 0.016(5) 0.011(5)
C12 0.122(10) 0.052(6) 0.063(6) 0.016(5) 0.024(6) 0.013(6)
C13 0.112(10) 0.063(6) 0.054(6) 0.019(5) 0.029(6) 0.018(6)
C14 0.136(11) 0.059(6) 0.050(5) 0.002(5) 0.029(6) 0.005(7)
C15 0.081(7) 0.055(5) 0.052(5) 0.005(4) 0.022(5) 0.004(5)
C16 0.039(4) 0.058(5) 0.041(4) -0.001(3) 0.016(3) 0.007(3)
C17 0.050(5) 0.060(5) 0.056(5) 0.003(4) 0.023(4) 0.006(4)
C18 0.048(5) 0.081(7) 0.064(6) 0.009(5) 0.025(4) 0.024(5)
C19 0.033(4) 0.095(8) 0.062(5) 0.005(5) 0.021(4) 0.008(4)
C20 0.048(5) 0.075(6) 0.063(5) 0.005(5) 0.024(4) 0.000(4)
C21 0.042(4) 0.054(5) 0.053(5) -0.001(4) 0.018(3) 0.006(4)
C22 0.053(5) 0.059(5) 0.044(4) -0.003(4) 0.018(4) -0.011(4)
C23 0.073(7) 0.075(7) 0.066(6) -0.014(5) 0.023(5) -0.007(5)
C24 0.103(10) 0.091(9) 0.079(8) -0.037(7) 0.017(7) -0.030(8)
C25 0.121(11) 0.112(10) 0.065(7) -0.015(7) -0.005(7) -0.046(9)
C26 0.126(11) 0.104(10) 0.056(6) 0.010(6) -0.011(7) -0.040(8)
C27 0.091(8) 0.087(8) 0.046(5) 0.009(5) -0.003(5) -0.023(7)
C28 0.043(4) 0.046(4) 0.047(4) 0.006(3) 0.017(3) 0.004(3)
C29 0.034(4) 0.053(5) 0.047(4) 0.003(3) 0.014(3) 0.005(3)
C30 0.029(3) 0.051(4) 0.051(4) 0.009(3) 0.009(3) 0.007(3)
C31 0.035(4) 0.053(5) 0.045(4) -0.005(3) 0.015(3) 0.002(3)
C32 0.045(4) 0.062(5) 0.062(5) 0.003(4) 0.021(4) 0.009(4)
C33 0.045(5) 0.071(6) 0.070(6) -0.002(5) 0.019(4) 0.021(4)
C34 0.033(4) 0.097(8) 0.060(5) -0.007(5) 0.019(4) 0.004(4)
C35 0.048(5) 0.080(7) 0.060(5) 0.002(5) 0.023(4) -0.005(5)
C36 0.038(4) 0.066(6) 0.054(5) -0.008(4) 0.018(4) 0.004(4)
C37 0.044(4) 0.064(5) 0.042(4) -0.005(4) 0.018(3) -0.002(4)
C38 0.063(6) 0.077(7) 0.055(5) -0.011(5) 0.016(4) 0.001(5)
C39 0.080(7) 0.081(8) 0.068(7) -0.021(6) 0.014(6) -0.008(6)
C40 0.083(8) 0.112(11) 0.067(7) -0.018(7) -0.006(6) -0.015(8)
C41 0.091(9) 0.090(9) 0.056(6) -0.008(6) -0.006(6) -0.004(7)
C42 0.071(6) 0.071(6) 0.048(5) -0.001(4) 0.008(4) -0.004(5)
C43 0.039(4) 0.057(5) 0.044(4) 0.005(4) 0.010(3) -0.005(3)
C44 0.060(6) 0.051(5) 0.071(6) -0.009(4) 0.015(5) -0.004(4)
C45 0.101(10) 0.071(7) 0.086(8) -0.030(6) 0.035(7) -0.021(7)
C46 0.080(8) 0.134(12) 0.063(7) -0.023(7) 0.019(6) -0.043(8)
C47 0.055(6) 0.154(13) 0.058(6) -0.014(7) 0.014(5) -0.037(7)
C48 0.041(4) 0.095(8) 0.047(5) 0.002(5) 0.011(4) 0.000(5)
C49 0.035(4) 0.046(4) 0.047(4) 0.008(3) 0.015(3) 0.008(3)
C50 0.065(6) 0.043(4) 0.059(5) 0.009(4) 0.014(4) 0.008(4)
C51 0.089(8) 0.048(5) 0.074(7) 0.018(5) 0.022(6) 0.007(5)
C52 0.095(8) 0.072(7) 0.060(6) 0.026(5) 0.026(6) 0.015(6)
C53 0.112(10) 0.073(7) 0.048(5) 0.002(5) 0.023(6) 0.009(7)
C54 0.078(6) 0.046(5) 0.055(5) 0.002(4) 0.025(5) 0.001(4)
C55 0.035(4) 0.078(6) 0.045(4) 0.000(4) 0.011(3) 0.000(4)
C56 0.033(4) 0.059(5) 0.050(4) 0.008(4) 0.012(3) 0.001(3)
C57 0.036(4) 0.073(6) 0.046(4) 0.007(4) 0.007(3) -0.009(4)
C58 0.041(4) 0.057(5) 0.041(4) -0.008(3) 0.003(3) 0.006(3)
C59 0.053(6) 0.096(8) 0.066(6) 0.009(6) 0.015(5) 0.023(5)
C60 0.067(7) 0.104(9) 0.075(7) 0.007(7) 0.013(6) 0.048(7)
C61 0.075(7) 0.069(7) 0.067(6) 0.002(5) 0.001(5) 0.011(6)
C62 0.075(8) 0.083(8) 0.077(7) 0.017(6) -0.002(6) -0.005(6)
C63 0.047(5) 0.072(6) 0.071(6) 0.016(5) -0.002(4) -0.001(4)
C64 0.040(4) 0.044(4) 0.043(4) 0.000(3) 0.008(3) -0.004(3)
C65 0.055(5) 0.073(6) 0.055(5) -0.009(5) 0.000(4) 0.006(5)
C66 0.082(8) 0.072(7) 0.069(7) -0.024(6) -0.011(6) -0.005(6)
C67 0.076(7) 0.057(6) 0.073(7) -0.019(5) 0.018(5) -0.009(5)
C68 0.067(6) 0.052(6) 0.096(8) -0.013(5) 0.023(6) 0.006(5)
C69 0.046(5) 0.060(6) 0.066(6) -0.009(4) 0.003(4) 0.001(4)
C70 0.041(4) 0.069(6) 0.050(4) -0.010(4) 0.019(4) -0.011(4)
C71 0.042(4) 0.078(7) 0.056(5) -0.004(5) 0.016(4) -0.007(4)
C72 0.057(6) 0.076(7) 0.072(6) -0.017(5) 0.022(5) -0.024(5)
C73 0.062(6) 0.071(7) 0.090(8) -0.001(6) 0.022(6) -0.011(5)
C74 0.063(7) 0.082(8) 0.083(8) 0.010(6) 0.015(6) 0.008(6)
C75 0.040(4) 0.085(7) 0.063(6) -0.002(5) 0.011(4) -0.008(5)
C76 0.038(4) 0.049(4) 0.048(4) -0.004(3) 0.017(3) -0.010(3)
C77 0.037(4) 0.082(7) 0.051(5) -0.008(4) 0.013(3) -0.015(4)
C78 0.040(4) 0.079(7) 0.064(6) -0.012(5) 0.021(4) -0.013(4)
C79 0.059(5) 0.064(6) 0.064(6) -0.010(4) 0.035(5) -0.013(4)
C80 0.065(6) 0.073(6) 0.041(4) -0.010(4) 0.018(4) -0.013(5)
C81 0.043(4) 0.070(6) 0.044(4) -0.006(4) 0.011(3) -0.009(4)
C82 0.057(6) 0.157(11) 0.050(5) -0.005(6) 0.016(4) -0.044(7)
C83 0.044(5) 0.079(7) 0.090(7) 0.003(6) 0.011(5) -0.006(5)
C84 0.061(6) 0.152(12) 0.045(5) 0.010(6) 0.003(4) -0.057(7)
C85 0.039(4) 0.075(6) 0.054(5) -0.020(5) 0.000(4) 0.008(4)
C86 0.048(5) 0.120(10) 0.090(8) -0.025(7) 0.011(5) 0.025(6)
C87 0.068(7) 0.128(11) 0.110(10) -0.041(9) -0.014(7) 0.053(8)
C88 0.092(10) 0.084(9) 0.105(11) -0.024(8) -0.028(8) 0.033(8)
C89 0.090(9) 0.074(8) 0.119(11) 0.021(8) -0.028(8) 0.013(7)
C90 0.044(5) 0.086(8) 0.096(9) 0.014(7) -0.005(5) 0.012(5)
C91 0.043(4) 0.052(5) 0.039(4) 0.003(3) 0.008(3) -0.009(3)
C92 0.052(5) 0.067(6) 0.050(5) -0.001(4) -0.004(4) 0.001(4)
C93 0.077(7) 0.067(7) 0.060(6) -0.013(5) -0.007(5) -0.011(5)
C94 0.075(7) 0.051(5) 0.084(7) -0.012(5) 0.016(6) -0.016(5)
C95 0.070(7) 0.051(6) 0.117(10) -0.003(6) 0.017(7) 0.005(5)
C96 0.049(5) 0.065(6) 0.079(7) 0.001(5) -0.006(5) 0.005(4)
C97 0.039(4) 0.069(6) 0.047(4) -0.003(4) 0.016(3) -0.017(4)
C98 0.038(4) 0.084(7) 0.055(5) -0.012(5) 0.016(4) -0.016(4)
C99 0.040(4) 0.085(7) 0.072(6) -0.010(5) 0.023(4) -0.016(4)
C100 0.065(6) 0.077(7) 0.065(6) -0.017(5) 0.038(5) -0.018(5)
C101 0.069(6) 0.089(8) 0.049(5) -0.012(5) 0.022(5) -0.022(6)
C102 0.044(4) 0.076(6) 0.050(5) -0.008(4) 0.014(4) -0.013(4)
C103 0.047(5) 0.103(9) 0.072(6) -0.024(6) 0.031(5) -0.024(5)
C104 0.044(5) 0.108(9) 0.071(6) -0.028(6) 0.024(5) -0.026(5)
C105 0.068(7) 0.098(9) 0.090(8) -0.039(7) 0.034(6) -0.037(7)
C106 0.075(8) 0.104(10) 0.103(10) -0.021(8) 0.033(7) -0.022(8)
C107 0.081(9) 0.103(11) 0.094(10) -0.009(8) 0.015(7) -0.015(8)
C108 0.050(6) 0.125(11) 0.069(7) -0.010(7) 0.016(5) -0.025(6)
C109 0.031(4) 0.057(5) 0.053(4) 0.002(4) 0.009(3) -0.005(3)
C110 0.049(5) 0.072(6) 0.059(5) 0.005(5) 0.008(4) -0.008(4)
C111 0.048(5) 0.075(6) 0.054(5) 0.007(5) -0.001(4) -0.006(4)
C112 0.065(6) 0.073(7) 0.061(6) 0.008(5) -0.009(5) -0.011(5)
C113 0.069(7) 0.083(8) 0.053(5) 0.010(5) -0.005(5) 0.000(6)
C114 0.043(4) 0.069(6) 0.056(5) -0.007(4) 0.002(4) -0.004(4)
C115 0.049(5) 0.069(6) 0.069(6) 0.008(5) 0.005(4) -0.010(4)
C116 0.052(5) 0.069(6) 0.062(6) 0.012(5) 0.000(4) -0.001(4)
C117 0.051(5) 0.074(6) 0.054(5) -0.006(5) 0.009(4) -0.002(4)
C118 0.050(5) 0.066(6) 0.054(5) -0.005(4) 0.008(4) -0.003(4)
C119 0.051(5) 0.080(7) 0.064(6) 0.003(5) 0.004(4) -0.001(5)
C120 0.060(7) 0.144(13) 0.070(7) 0.005(8) 0.020(6) 0.002(7)
C121 0.071(9) 0.186(19) 0.093(10) 0.026(12) 0.020(8) -0.019(11)
C122 0.082(10) 0.136(15) 0.162(18) 0.063(14) 0.048(11) 0.001(10)
C123 0.091(10) 0.100(11) 0.137(14) 0.006(10) 0.035(10) -0.022(8)
C124 0.075(8) 0.092(9) 0.088(8) 0.000(7) 0.009(6) -0.017(7)
C125 0.047(5) 0.070(6) 0.061(5) -0.006(5) -0.001(4) 0.001(4)
C126 0.066(6) 0.074(7) 0.063(6) -0.007(5) 0.016(5) -0.012(5)
C127 0.072(7) 0.074(7) 0.057(6) 0.002(5) -0.006(5) -0.009(6)
C128 0.063(7) 0.073(7) 0.085(8) 0.006(6) -0.016(6) -0.005(5)
C129 0.056(6) 0.105(10) 0.106(10) 0.007(8) 0.021(7) 0.017(6)
C130 0.060(6) 0.095(8) 0.064(6) -0.007(6) 0.008(5) 0.013(6)
C131 0.057(6) 0.087(8) 0.053(5) 0.000(5) 0.007(4) -0.006(5)
C132 0.057(6) 0.111(10) 0.073(7) -0.014(7) 0.016(5) -0.007(6)
C133 0.079(8) 0.127(13) 0.087(9) -0.025(9) 0.039(7) -0.012(8)
C134 0.097(10) 0.133(14) 0.079(9) 0.008(9) 0.035(8) -0.025(10)
C135 0.093(10) 0.128(13) 0.081(9) 0.005(9) 0.024(8) -0.017(9)
C136 0.083(8) 0.102(10) 0.058(6) 0.007(6) 0.005(6) -0.014(7)
C137 0.030(4) 0.052(5) 0.063(5) -0.001(4) 0.008(3) -0.005(3)
C138 0.045(5) 0.080(7) 0.055(5) 0.002(5) 0.002(4) -0.010(4)
C139 0.050(5) 0.108(9) 0.048(5) 0.019(5) -0.004(4) -0.016(5)
C140 0.059(6) 0.114(10) 0.070(7) 0.025(7) -0.007(5) -0.016(6)
C141 0.077(8) 0.161(15) 0.061(7) 0.026(8) -0.006(6) -0.005(9)
C142 0.060(6) 0.176(13) 0.063(6) 0.026(8) -0.004(5) -0.033(8)
C143 0.087(8) 0.172(13) 0.074(7) 0.040(8) -0.009(6) -0.069(9)
C144 0.076(7) 0.146(11) 0.066(7) 0.047(7) -0.017(5) -0.054(7)
C147 0.054(6) 0.110(9) 0.091(8) -0.048(7) -0.020(5) 0.020(6)
C148 0.062(6) 0.082(8) 0.093(8) -0.029(7) 0.020(6) -0.011(6)
C149 0.090(8) 0.073(7) 0.055(6) -0.008(5) 0.000(5) -0.006(6)
C150 0.068(7) 0.082(8) 0.074(7) -0.012(6) -0.014(6) 0.003(6)
C151 0.063(7) 0.153(14) 0.083(9) -0.008(9) 0.000(6) 0.042(8)
C152 0.082(8) 0.158(12) 0.077(7) -0.039(8) -0.010(6) 0.054(8)
C145 0.054(6) 0.068(7) 0.056(6) 0.003(6) 0.014(5) -0.002(6)
C146 0.050(6) 0.065(7) 0.059(7) -0.004(6) 0.007(5) -0.007(6)
C153 0.057(8) 0.074(9) 0.063(8) 0.007(7) 0.002(6) -0.002(7)
C154 0.072(10) 0.097(12) 0.092(11) 0.004(10) 0.013(9) -0.013(9)
C155 0.097(13) 0.121(15) 0.123(15) 0.020(12) 0.027(12) -0.019(11)
C156 0.098(13) 0.116(14) 0.128(15) 0.032(12) 0.040(12) -0.005(11)
C157 0.055(8) 0.108(12) 0.072(9) 0.009(9) 0.015(7) -0.006(8)
C158 0.067(9) 0.102(12) 0.070(9) -0.007(9) 0.010(8) -0.002(8)
C159 0.064(8) 0.083(10) 0.050(7) 0.001(7) 0.011(6) -0.008(7)
C160 0.099(12) 0.088(11) 0.060(8) 0.003(8) -0.003(8) -0.024(9)
C161 0.108(13) 0.115(13) 0.073(10) 0.001(10) 0.025(10) -0.045(11)
C162 0.102(13) 0.171(18) 0.070(10) -0.026(12) 0.030(10) -0.038(13)
C163 0.116(13) 0.097(12) 0.112(12) -0.021(10) 0.085(11) -0.021(10)
C164 0.077(10) 0.103(12) 0.090(11) -0.020(10) 0.014(9) 0.002(9)
C245 0.045(8) 0.048(9) 0.045(8) 0.002(8) 0.006(7) -0.002(8)
C246 0.042(10) 0.052(10) 0.046(10) -0.003(9) -0.002(9) -0.001(9)
C253 0.035(10) 0.042(11) 0.037(10) 0.000(8) 0.006(8) -0.004(8)
C254 0.057(13) 0.037(11) 0.048(11) 0.002(9) 0.010(10) -0.004(10)
C255 0.095(17) 0.066(15) 0.056(14) 0.017(12) 0.020(13) -0.010(13)
C256 0.070(14) 0.040(11) 0.041(11) 0.014(9) 0.006(10) 0.009(10)
C257 0.059(13) 0.066(14) 0.047(12) 0.006(11) 0.002(11) 0.011(12)
C258 0.045(11) 0.050(12) 0.040(10) 0.001(9) 0.009(9) 0.005(9)
C259 0.044(11) 0.037(10) 0.043(11) -0.003(9) -0.012(9) -0.004(9)
C260 0.053(12) 0.049(12) 0.054(12) 0.008(10) 0.010(10) 0.006(10)
C261 0.065(14) 0.048(13) 0.071(15) 0.006(12) 0.005(12) 0.000(11)
C262 0.066(13) 0.039(11) 0.035(10) -0.001(9) 0.005(9) 0.013(10)
C263 0.091(17) 0.073(16) 0.065(15) -0.026(13) 0.011(13) 0.005(14)
C264 0.098(17) 0.074(16) 0.044(12) -0.014(12) 0.008(12) 0.020(14)

loop_
_atom_type_symbol
_atom_type_description
_atom_type_scat_dispersion_real
_atom_type_scat_dispersion_imag
_atom_type_scat_source
C C 0.0137 0.0067 'International Tables Vol C Tables 4.2.6.8 and 6.1.1.4'
H H 0.0000 0.0000 'International Tables Vol C Tables 4.2.6.8 and 6.1.1.4'
Au Au -5.1040 5.8603 'International Tables Vol C Tables 4.2.6.8 and 6.1.1.4'
P P 0.2543 0.3332 'International Tables Vol C Tables 4.2.6.8 and 6.1.1.4'

loop_
_geom_angle_atom_site_label_1
_geom_angle_atom_site_label_2
_geom_angle_atom_site_label_3
_geom_angle
_geom_angle_site_symmetry_1
_geom_angle_site_symmetry_3
_geom_angle_publ_flag
P7 Au1 Au2 176.25(5) . . ?
P7 Au1 Au3 119.42(6) . . ?
Au2 Au1 Au3 63.250(11) . . ?
P7 Au1 Au4 120.95(5) . . ?
Au2 Au1 Au4 62.579(12) . . ?
Au3 Au1 Au4 55.644(11) . . ?
P7 Au1 Au5 114.64(5) . . ?
Au2 Au1 Au5 61.835(11) . . ?
Au3 Au1 Au5 97.661(13) . . ?
Au4 Au1 Au5 124.409(13) . . ?
P7 Au1 Au6 115.46(6) . . ?
Au2 Au1 Au6 61.784(11) . . ?
Au3 Au1 Au6 125.030(13) . . ?
Au4 Au1 Au6 98.161(12) . . ?
Au5 Au1 Au6 55.128(11) . . ?
P5 Au2 Au1 176.63(5) . . ?
P5 Au2 Au5 120.54(5) . . ?
Au1 Au2 Au5 62.767(12) . . ?
P5 Au2 Au6 117.89(5) . . ?
Au1 Au2 Au6 62.946(11) . . ?
Au5 Au2 Au6 55.705(11) . . ?
P5 Au2 Au4 114.71(5) . . ?
Au1 Au2 Au4 61.995(11) . . ?
Au5 Au2 Au4 124.757(13) . . ?
Au6 Au2 Au4 98.512(13) . . ?
P5 Au2 Au3 117.53(5) . . ?
Au1 Au2 Au3 61.566(11) . . ?
Au5 Au2 Au3 97.212(12) . . ?
Au6 Au2 Au3 124.509(13) . . ?
Au4 Au2 Au3 55.020(11) . . ?
P4 Au3 Au4 167.78(5) . . ?
P4 Au3 Au1 124.27(5) . . ?
Au4 Au3 Au1 62.236(12) . . ?
P4 Au3 Au2 130.07(5) . . ?
Au4 Au3 Au2 61.999(12) . . ?
Au1 Au3 Au2 55.184(11) . . ?
P4 Au3 Au7 106.30(5) . . ?
Au4 Au3 Au7 63.247(11) . . ?
Au1 Au3 Au7 121.427(14) . . ?
Au2 Au3 Au7 112.612(13) . . ?
P2 Au4 Au3 175.51(5) . . ?
P2 Au4 Au1 121.22(5) . . ?
Au3 Au4 Au1 62.119(11) . . ?
P2 Au4 Au2 121.16(5) . . ?
Au3 Au4 Au2 62.981(11) . . ?
Au1 Au4 Au2 55.427(10) . . ?
P2 Au4 Au7 109.97(5) . . ?
Au3 Au4 Au7 65.769(13) . . ?
Au1 Au4 Au7 123.635(14) . . ?
Au2 Au4 Au7 115.308(14) . . ?
P3 Au5 Au6 175.27(5) . . ?
P3 Au5 Au2 121.62(5) . . ?
Au6 Au5 Au2 62.205(11) . . ?
P3 Au5 Au1 121.54(5) . . ?
Au6 Au5 Au1 62.608(11) . . ?
Au2 Au5 Au1 55.399(10) . . ?
P3 Au5 Au8 109.07(5) . . ?
Au6 Au5 Au8 66.330(13) . . ?
Au2 Au5 Au8 124.489(14) . . ?
Au1 Au5 Au8 114.993(15) . . ?
P1 Au6 Au5 168.85(5) . . ?
P1 Au6 Au2 123.19(5) . . ?
Au5 Au6 Au2 62.089(12) . . ?
P1 Au6 Au1 128.85(5) . . ?
Au5 Au6 Au1 62.263(12) . . ?
Au2 Au6 Au1 55.271(11) . . ?
P1 Au6 Au8 108.31(5) . . ?
Au5 Au6 Au8 62.655(12) . . ?
Au2 Au6 Au8 120.994(14) . . ?
Au1 Au6 Au8 111.917(14) . . ?
C137 Au7 P6 168.8(3) . . ?
C137 Au7 Au4 77.9(3) . . ?
P6 Au7 Au4 111.66(6) . . ?
C137 Au7 Au3 81.7(3) . . ?
P6 Au7 Au3 108.80(5) . . ?
Au4 Au7 Au3 50.984(10) . . ?
C109 Au8 P8 168.1(2) . . ?
C109 Au8 Au5 78.2(2) . . ?
P8 Au8 Au5 112.01(7) . . ?
C109 Au8 Au6 82.4(2) . . ?
P8 Au8 Au6 108.68(6) . . ?
Au5 Au8 Au6 51.015(10) . . ?
C10 P1 C4 102.4(4) . . ?
C10 P1 C1 102.7(3) . . ?
C4 P1 C1 108.1(4) . . ?
C10 P1 Au6 115.4(3) . . ?
C4 P1 Au6 116.3(3) . . ?
C1 P1 Au6 110.8(3) . . ?
C3 P2 C22 104.2(4) . . ?
C3 P2 C16 106.4(4) . . ?
C22 P2 C16 101.7(4) . . ?
C3 P2 Au4 108.3(3) . . ?
C22 P2 Au4 115.8(3) . . ?
C16 P2 Au4 119.0(3) . . ?
C31 P3 C37 101.5(4) . . ?
C31 P3 C28 106.6(4) . . ?
C37 P3 C28 102.9(4) . . ?
C31 P3 Au5 118.7(3) . . ?
C37 P3 Au5 116.7(3) . . ?
C28 P3 Au5 109.0(3) . . ?
C43 P4 C49 102.8(4) . . ?
C43 P4 C30 107.8(4) . . ?
C49 P4 C30 102.8(3) . . ?
C43 P4 Au3 115.9(3) . . ?
C49 P4 Au3 115.4(3) . . ?
C30 P4 Au3 111.0(3) . . ?
C55 P5 C64 106.8(4) . . ?
C55 P5 C58 100.6(4) . . ?
C64 P5 C58 104.4(4) . . ?
C55 P5 Au2 111.5(3) . . ?
C64 P5 Au2 114.6(3) . . ?
C58 P5 Au2 117.5(3) . . ?
C57 P6 C76 104.8(4) . . ?
C57 P6 C70 106.0(5) . . ?
C76 P6 C70 106.1(4) . . ?
C57 P6 Au7 114.2(3) . . ?
C76 P6 Au7 111.0(3) . . ?
C70 P6 Au7 114.1(3) . . ?
C82 P7 C91 108.0(5) . . ?
C82 P7 C85 99.0(6) . . ?
C91 P7 C85 105.1(4) . . ?
C82 P7 Au1 111.5(3) . . ?
C91 P7 Au1 115.0(3) . . ?
C85 P7 Au1 116.7(3) . . ?
C84 P8 C103 107.4(6) . . ?
C84 P8 C97 103.6(5) . . ?
C103 P8 C97 105.4(4) . . ?
C84 P8 Au8 115.2(3) . . ?
C103 P8 Au8 113.1(4) . . ?
C97 P8 Au8 111.2(3) . . ?
C2 C1 P1 114.1(5) . . ?
C2 C1 H1A 108.7 . . ?
P1 C1 H1A 108.7 . . ?
C2 C1 H1B 108.7 . . ?
P1 C1 H1B 108.7 . . ?
H1A C1 H1B 107.6 . . ?
C3 C2 C1 113.5(7) . . ?
C3 C2 H2A 108.9 . . ?
C1 C2 H2A 108.9 . . ?
C3 C2 H2B 108.9 . . ?
C1 C2 H2B 108.9 . . ?
H2A C2 H2B 107.7 . . ?
C2 C3 P2 115.0(6) . . ?
C2 C3 H3A 108.5 . . ?
P2 C3 H3A 108.5 . . ?
C2 C3 H3B 108.5 . . ?
P2 C3 H3B 108.5 . . ?
H3A C3 H3B 107.5 . . ?
C9 C4 C5 119.8(8) . . ?
C9 C4 P1 116.7(7) . . ?
C5 C4 P1 123.2(6) . . ?
C4 C5 C6 120.4(10) . . ?
C4 C5 H5 119.8 . . ?
C6 C5 H5 119.8 . . ?
C7 C6 C5 120.0(12) . . ?
C7 C6 H6 120.0 . . ?
C5 C6 H6 120.0 . . ?
C6 C7 C8 120.5(12) . . ?
C6 C7 H7 119.7 . . ?
C8 C7 H7 119.7 . . ?
C9 C8 C7 119.0(11) . . ?
C9 C8 H8 120.5 . . ?
C7 C8 H8 120.5 . . ?
C4 C9 C8 119.9(10) . . ?
C4 C9 H9 120.0 . . ?
C8 C9 H9 120.0 . . ?
C15 C10 C11 118.3(8) . . ?
C15 C10 P1 118.7(7) . . ?
C11 C10 P1 123.0(7) . . ?
C12 C11 C10 121.5(10) . . ?
C12 C11 H11 119.2 . . ?
C10 C11 H11 119.2 . . ?
C11 C12 C13 119.4(11) . . ?
C11 C12 H12 120.3 . . ?
C13 C12 H12 120.3 . . ?
C14 C13 C12 120.1(10) . . ?
C14 C13 H13 119.9 . . ?
C12 C13 H13 119.9 . . ?
C13 C14 C15 119.7(10) . . ?
C13 C14 H14 120.1 . . ?
C15 C14 H14 120.1 . . ?
C10 C15 C14 120.8(10) . . ?
C10 C15 H15 119.6 . . ?
C14 C15 H15 119.6 . . ?
C17 C16 C21 120.7(7) . . ?
C17 C16 P2 121.6(7) . . ?
C21 C16 P2 117.3(6) . . ?
C16 C17 C18 119.3(9) . . ?
C16 C17 H17 120.3 . . ?
C18 C17 H17 120.3 . . ?
C19 C18 C17 120.3(9) . . ?
C19 C18 H18 119.9 . . ?
C17 C18 H18 119.9 . . ?
C20 C19 C18 119.9(8) . . ?
C20 C19 H19 120.0 . . ?
C18 C19 H19 120.0 . . ?
C19 C20 C21 119.6(9) . . ?
C19 C20 H20 120.2 . . ?
C21 C20 H20 120.2 . . ?
C16 C21 C20 120.1(8) . . ?
C16 C21 H21 119.9 . . ?
C20 C21 H21 119.9 . . ?
C27 C22 C23 119.8(10) . . ?
C27 C22 P2 120.0(8) . . ?
C23 C22 P2 120.2(8) . . ?
C24 C23 C22 118.4(12) . . ?
C24 C23 H23 120.8 . . ?
C22 C23 H23 120.8 . . ?
C25 C24 C23 121.2(13) . . ?
C25 C24 H24 119.4 . . ?
C23 C24 H24 119.4 . . ?
C26 C25 C24 121.2(12) . . ?
C26 C25 H25 119.4 . . ?
C24 C25 H25 119.4 . . ?
C25 C26 C27 120.1(14) . . ?
C25 C26 H26 120.0 . . ?
C27 C26 H26 120.0 . . ?
C22 C27 C26 119.2(13) . . ?
C22 C27 H27 120.4 . . ?
C26 C27 H27 120.4 . . ?
C29 C28 P3 113.9(6) . . ?
C29 C28 H28A 108.8 . . ?
P3 C28 H28A 108.8 . . ?
C29 C28 H28B 108.8 . . ?
P3 C28 H28B 108.8 . . ?
H28A C28 H28B 107.7 . . ?
C28 C29 C30 112.2(7) . . ?
C28 C29 H29A 109.2 . . ?
C30 C29 H29A 109.2 . . ?
C28 C29 H29B 109.2 . . ?
C30 C29 H29B 109.2 . . ?
H29A C29 H29B 107.9 . . ?
C29 C30 P4 113.9(5) . . ?
C29 C30 H30A 108.8 . . ?
P4 C30 H30A 108.8 . . ?
C29 C30 H30B 108.8 . . ?
P4 C30 H30B 108.8 . . ?
H30A C30 H30B 107.7 . . ?
C36 C31 C32 119.5(7) . . ?
C36 C31 P3 118.5(6) . . ?
C32 C31 P3 121.7(7) . . ?
C33 C32 C31 120.0(9) . . ?
C33 C32 H32 120.0 . . ?
C31 C32 H32 120.0 . . ?
C34 C33 C32 120.3(9) . . ?
C34 C33 H33 119.9 . . ?
C32 C33 H33 119.9 . . ?
C33 C34 C35 120.0(8) . . ?
C33 C34 H34 120.0 . . ?
C35 C34 H34 120.0 . . ?
C36 C35 C34 119.7(10) . . ?
C36 C35 H35 120.1 . . ?
C34 C35 H35 120.1 . . ?
C31 C36 C35 120.4(9) . . ?
C31 C36 H36 119.8 . . ?
C35 C36 H36 119.8 . . ?
C42 C37 C38 120.2(9) . . ?
C42 C37 P3 118.7(7) . . ?
C38 C37 P3 121.0(7) . . ?
C39 C38 C37 119.8(11) . . ?
C39 C38 H38 120.1 . . ?
C37 C38 H38 120.1 . . ?
C38 C39 C40 120.3(12) . . ?
C38 C39 H39 119.9 . . ?
C40 C39 H39 119.9 . . ?
C41 C40 C39 120.8(12) . . ?
C41 C40 H40 119.6 . . ?
C39 C40 H40 119.6 . . ?
C40 C41 C42 120.1(12) . . ?
C40 C41 H41 120.0 . . ?
C42 C41 H41 120.0 . . ?
C37 C42 C41 118.9(11) . . ?
C37 C42 H42 120.6 . . ?
C41 C42 H42 120.6 . . ?
C48 C43 C44 118.8(9) . . ?
C48 C43 P4 118.0(7) . . ?
C44 C43 P4 122.8(7) . . ?
C45 C44 C43 120.0(10) . . ?
C45 C44 H44 120.0 . . ?
C43 C44 H44 120.0 . . ?
C46 C45 C44 121.2(12) . . ?
C46 C45 H45 119.4 . . ?
C44 C45 H45 119.4 . . ?
C45 C46 C47 119.3(11) . . ?
C45 C46 H46 120.4 . . ?
C47 C46 H46 120.4 . . ?
C48 C47 C46 119.8(11) . . ?
C48 C47 H47 120.1 . . ?
C46 C47 H47 120.1 . . ?
C47 C48 C43 120.7(11) . . ?
C47 C48 H48 119.7 . . ?
C43 C48 H48 119.7 . . ?
C54 C49 C50 118.4(8) . . ?
C54 C49 P4 119.0(7) . . ?
C50 C49 P4 122.6(7) . . ?
C51 C50 C49 120.8(10) . . ?
C51 C50 H50 119.6 . . ?
C49 C50 H50 119.6 . . ?
C50 C51 C52 120.6(10) . . ?
C50 C51 H51 119.7 . . ?
C52 C51 H51 119.7 . . ?
C51 C52 C53 119.3(10) . . ?
C51 C52 H52 120.3 . . ?
C53 C52 H52 120.3 . . ?
C54 C53 C52 120.3(10) . . ?
C54 C53 H53 119.8 . . ?
C52 C53 H53 119.8 . . ?
C49 C54 C53 120.5(9) . . ?
C49 C54 H54 119.7 . . ?
C53 C54 H54 119.7 . . ?
C56 C55 P5 112.4(6) . . ?
C56 C55 H55A 109.1 . . ?
P5 C55 H55A 109.1 . . ?
C56 C55 H55B 109.1 . . ?
P5 C55 H55B 109.1 . . ?
H55A C55 H55B 107.9 . . ?
C55 C56 C57 109.8(7) . . ?
C55 C56 H56A 109.7 . . ?
C57 C56 H56A 109.7 . . ?
C55 C56 H56B 109.7 . . ?
C57 C56 H56B 109.7 . . ?
H56A C56 H56B 108.2 . . ?
C56 C57 P6 111.9(6) . . ?
C56 C57 H57A 109.2 . . ?
P6 C57 H57A 109.2 . . ?
C56 C57 H57B 109.2 . . ?
P6 C57 H57B 109.2 . . ?
H57A C57 H57B 107.9 . . ?
C63 C58 C59 118.7(9) . . ?
C63 C58 P5 119.9(7) . . ?
C59 C58 P5 121.3(8) . . ?
C60 C59 C58 118.1(11) . . ?
C60 C59 H59 121.0 . . ?
C58 C59 H59 121.0 . . ?
C61 C60 C59 122.3(11) . . ?
C61 C60 H60 118.8 . . ?
C59 C60 H60 118.8 . . ?
C62 C61 C60 119.1(11) . . ?
C62 C61 H61 120.5 . . ?
C60 C61 H61 120.5 . . ?
C61 C62 C63 121.0(12) . . ?
C61 C62 H62 119.5 . . ?
C63 C62 H62 119.5 . . ?
C58 C63 C62 120.8(10) . . ?
C58 C63 H63 119.6 . . ?
C62 C63 H63 119.6 . . ?
C69 C64 C65 118.5(8) . . ?
C69 C64 P5 120.1(7) . . ?
C65 C64 P5 121.4(7) . . ?
C66 C65 C64 120.2(10) . . ?
C66 C65 H65 119.9 . . ?
C64 C65 H65 119.9 . . ?
C65 C66 C67 120.5(10) . . ?
C65 C66 H66 119.8 . . ?
C67 C66 H66 119.8 . . ?
C68 C67 C66 120.3(10) . . ?
C68 C67 H67 119.8 . . ?
C66 C67 H67 119.8 . . ?
C67 C68 C69 119.1(10) . . ?
C67 C68 H68 120.5 . . ?
C69 C68 H68 120.5 . . ?
C68 C69 C64 121.4(9) . . ?
C68 C69 H69 119.3 . . ?
C64 C69 H69 119.3 . . ?
C75 C70 C71 118.8(10) . . ?
C75 C70 P6 119.7(7) . . ?
C71 C70 P6 121.5(8) . . ?
C72 C71 C70 120.0(10) . . ?
C72 C71 H71 120.0 . . ?
C70 C71 H71 120.0 . . ?
C71 C72 C73 121.4(10) . . ?
C71 C72 H72 119.3 . . ?
C73 C72 H72 119.3 . . ?
C74 C73 C72 118.9(12) . . ?
C74 C73 H73 120.5 . . ?
C72 C73 H73 120.5 . . ?
C73 C74 C75 120.7(11) . . ?
C73 C74 H74 119.7 . . ?
C75 C74 H74 119.7 . . ?
C70 C75 C74 120.2(10) . . ?
C70 C75 H75 119.9 . . ?
C74 C75 H75 119.9 . . ?
C81 C76 C77 118.9(7) . . ?
C81 C76 P6 120.2(6) . . ?
C77 C76 P6 120.9(6) . . ?
C78 C77 C76 119.9(8) . . ?
C78 C77 H77 120.0 . . ?
C76 C77 H77 120.0 . . ?
C79 C78 C77 120.1(9) . . ?
C79 C78 H78 119.9 . . ?
C77 C78 H78 119.9 . . ?
C78 C79 C80 119.8(8) . . ?
C78 C79 H79 120.1 . . ?
C80 C79 H79 120.1 . . ?
C81 C80 C79 120.9(9) . . ?
C81 C80 H80 119.6 . . ?
C79 C80 H80 119.6 . . ?
C80 C81 C76 120.3(8) . . ?
C80 C81 H81 119.8 . . ?
C76 C81 H81 119.8 . . ?
C83 C82 P7 116.1(9) . . ?
C83 C82 H82A 108.3 . . ?
P7 C82 H82A 108.3 . . ?
C83 C82 H82B 108.3 . . ?
P7 C82 H82B 108.3 . . ?
H82A C82 H82B 107.4 . . ?
C82 C83 C84 107.7(9) . . ?
C82 C83 H83A 110.2 . . ?
C84 C83 H83A 110.2 . . ?
C82 C83 H83B 110.2 . . ?
C84 C83 H83B 110.2 . . ?
H83A C83 H83B 108.5 . . ?
C83 C84 P8 104.4(9) . . ?
C83 C84 H84A 110.9 . . ?
P8 C84 H84A 110.9 . . ?
C83 C84 H84B 110.9 . . ?
P8 C84 H84B 110.9 . . ?
H84A C84 H84B 108.9 . . ?
C90 C85 C86 120.3(11) . . ?
C90 C85 P7 119.5(7) . . ?
C86 C85 P7 120.1(10) . . ?
C85 C86 C87 116.4(14) . . ?
C85 C86 H86 121.8 . . ?
C87 C86 H86 121.8 . . ?
C88 C87 C86 121.8(13) . . ?
C88 C87 H87 119.1 . . ?
C86 C87 H87 119.1 . . ?
C89 C88 C87 119.2(14) . . ?
C89 C88 H88 120.4 . . ?
C87 C88 H88 120.4 . . ?
C88 C89 C90 121.9(16) . . ?
C88 C89 H89 119.0 . . ?
C90 C89 H89 119.0 . . ?
C85 C90 C89 120.3(11) . . ?
C85 C90 H90 119.8 . . ?
C89 C90 H90 119.8 . . ?
C96 C91 C92 118.6(9) . . ?
C96 C91 P7 120.4(7) . . ?
C92 C91 P7 121.0(7) . . ?
C93 C92 C91 119.8(10) . . ?
C93 C92 H92 120.1 . . ?
C91 C92 H92 120.1 . . ?
C92 C93 C94 120.6(10) . . ?
C92 C93 H93 119.7 . . ?
C94 C93 H93 119.7 . . ?
C95 C94 C93 120.2(10) . . ?
C95 C94 H94 119.9 . . ?
C93 C94 H94 119.9 . . ?
C94 C95 C96 118.9(11) . . ?
C94 C95 H95 120.5 . . ?
C96 C95 H95 120.5 . . ?
C91 C96 C95 121.7(10) . . ?
C91 C96 H96 119.1 . . ?
C95 C96 H96 119.1 . . ?
C98 C97 C102 119.1(8) . . ?
C98 C97 P8 121.2(7) . . ?
C102 C97 P8 119.6(6) . . ?
C97 C98 C99 120.2(9) . . ?
C97 C98 H98 119.9 . . ?
C99 C98 H98 119.9 . . ?
C100 C99 C98 120.5(9) . . ?
C100 C99 H99 119.8 . . ?
C98 C99 H99 119.8 . . ?
C99 C100 C101 119.8(9) . . ?
C99 C100 H100 120.1 . . ?
C101 C100 H100 120.1 . . ?
C102 C101 C100 120.1(9) . . ?
C102 C101 H101 119.9 . . ?
C100 C101 H101 119.9 . . ?
C101 C102 C97 120.3(9) . . ?
C101 C102 H102 119.9 . . ?
C97 C102 H102 119.9 . . ?
C108 C103 C104 118.1(12) . . ?
C108 C103 P8 120.5(9) . . ?
C104 C103 P8 121.4(10) . . ?
C105 C104 C103 119.3(13) . . ?
C105 C104 H104 120.4 . . ?
C103 C104 H104 120.4 . . ?
C106 C105 C104 121.9(12) . . ?
C106 C105 H105 119.1 . . ?
C104 C105 H105 119.1 . . ?
C107 C106 C105 117.8(14) . . ?
C107 C106 H106 121.1 . . ?
C105 C106 H106 121.1 . . ?
C108 C107 C106 121.2(15) . . ?
C108 C107 H107 119.4 . . ?
C106 C107 H107 119.4 . . ?
C107 C108 C103 121.7(12) . . ?
C107 C108 H108 119.1 . . ?
C103 C108 H108 119.1 . . ?
C110 C109 Au8 172.9(9) . . ?
C109 C110 C111 178.4(12) . . ?
C116 C111 C112 118.1(9) . . ?
C116 C111 C110 122.1(9) . . ?
C112 C111 C110 119.7(10) . . ?
C113 C112 C111 121.1(11) . . ?
C113 C112 H112 119.5 . . ?
C111 C112 H112 119.5 . . ?
C112 C113 C114 120.8(10) . . ?
C112 C113 H113 119.6 . . ?
C114 C113 H113 119.6 . . ?
C115 C114 C113 117.0(9) . . ?
C115 C114 C117 121.4(9) . . ?
C113 C114 C117 121.5(10) . . ?
C116 C115 C114 122.5(10) . . ?
C116 C115 H115 118.8 . . ?
C114 C115 H115 118.8 . . ?
C115 C116 C111 120.5(10) . . ?
C115 C116 H116 119.8 . . ?
C111 C116 H116 119.8 . . ?
C118 C117 C119 122.3(9) . . ?
C118 C117 C114 124.2(10) . . ?
C119 C117 C114 113.5(9) . . ?
C117 C118 C131 123.9(9) . . ?
C117 C118 C125 122.0(9) . . ?
C131 C118 C125 114.1(9) . . ?
C124 C119 C120 119.7(12) . . ?
C124 C119 C117 120.0(11) . . ?
C120 C119 C117 120.2(11) . . ?
C121 C120 C119 120.2(16) . . ?
C121 C120 H120 119.9 . . ?
C119 C120 H120 119.9 . . ?
C120 C121 C122 120.6(17) . . ?
C120 C121 H121 119.7 . . ?
C122 C121 H121 119.7 . . ?
C121 C122 C123 120.7(15) . . ?
C121 C122 H122 119.6 . . ?
C123 C122 H122 119.6 . . ?
C124 C123 C122 118.9(17) . . ?
C124 C123 H123 120.5 . . ?
C122 C123 H123 120.5 . . ?
C123 C124 C119 119.9(15) . . ?
C123 C124 H124 120.1 . . ?
C119 C124 H124 120.1 . . ?
C126 C125 C130 117.4(10) . . ?
C126 C125 C118 120.0(10) . . ?
C130 C125 C118 122.5(9) . . ?
C127 C126 C125 121.9(11) . . ?
C127 C126 H126 119.1 . . ?
C125 C126 H126 119.1 . . ?
C128 C127 C126 120.8(11) . . ?
C128 C127 H127 119.6 . . ?
C126 C127 H127 119.6 . . ?
C127 C128 C129 119.6(11) . . ?
C127 C128 H128 120.2 . . ?
C129 C128 H128 120.2 . . ?
C128 C129 C130 121.4(12) . . ?
C128 C129 H129 119.3 . . ?
C130 C129 H129 119.3 . . ?
C129 C130 C125 118.8(11) . . ?
C129 C130 H130 120.6 . . ?
C125 C130 H130 120.6 . . ?
C136 C131 C132 118.9(12) . . ?
C136 C131 C118 120.4(11) . . ?
C132 C131 C118 120.7(11) . . ?
C131 C132 C133 120.7(14) . . ?
C131 C132 H132 119.7 . . ?
C133 C132 H132 119.7 . . ?
C134 C133 C132 117.6(14) . . ?
C134 C133 H133 121.2 . . ?
C132 C133 H133 121.2 . . ?
C135 C134 C133 122.3(14) . . ?
C135 C134 H134 118.8 . . ?
C133 C134 H134 118.8 . . ?
C134 C135 C136 119.1(16) . . ?
C134 C135 H135 120.4 . . ?
C136 C135 H135 120.4 . . ?
C131 C136 C135 121.3(15) . . ?
C131 C136 H136 119.3 . . ?
C135 C136 H136 119.3 . . ?
C138 C137 Au7 174.6(9) . . ?
C137 C138 C139 177.6(12) . . ?
C144 C139 C140 118.4(10) . . ?
C144 C139 C138 122.8(10) . . ?
C140 C139 C138 118.8(11) . . ?
C141 C140 C139 119.9(13) . . ?
C141 C140 H140 120.0 . . ?
C139 C140 H140 120.0 . . ?
C140 C141 C142 120.1(13) . . ?
C140 C141 H141 120.0 . . ?
C142 C141 H141 120.0 . . ?
C143 C142 C141 117.9(11) . . ?
C143 C142 C145 116.2(14) . . ?
C141 C142 C145 125.8(13) . . ?
C143 C142 C245 139.3(14) . . ?
C141 C142 C245 96.5(15) . . ?
C142 C143 C144 121.0(13) . . ?
C142 C143 H143 119.5 . . ?
C144 C143 H143 119.5 . . ?
C139 C144 C143 122.6(12) . . ?
C139 C144 H144 118.7 . . ?
C143 C144 H144 118.7 . . ?
C148 C147 C152 118.0(11) . . ?
C148 C147 C246 132.0(15) . . ?
C152 C147 C246 107.5(16) . . ?
C148 C147 C146 112.4(12) . . ?
C152 C147 C146 128.1(11) . . ?
C147 C148 C149 121.0(11) . . ?
C147 C148 H148 119.5 . . ?
C149 C148 H148 119.5 . . ?
C150 C149 C148 121.0(11) . . ?
C150 C149 H149 119.5 . . ?
C148 C149 H149 119.5 . . ?
C149 C150 C151 119.8(11) . . ?
C149 C150 H150 120.1 . . ?
C151 C150 H150 120.1 . . ?
C150 C151 C152 121.3(13) . . ?
C150 C151 H151 119.4 . . ?
C152 C151 H151 119.4 . . ?
C147 C152 C151 119.0(13) . . ?
C147 C152 H152 120.5 . . ?
C151 C152 H152 120.5 . . ?
C146 C145 C153 124.5(15) . . ?
C146 C145 C142 120.5(14) . . ?
C153 C145 C142 114.6(13) . . ?
C145 C146 C159 125.3(14) . . ?
C145 C146 C147 113.1(14) . . ?
C159 C146 C147 121.1(13) . . ?
C154 C153 C158 116.7(17) . . ?
C154 C153 C145 121.4(17) . . ?
C158 C153 C145 121.8(16) . . ?
C155 C154 C153 123(2) . . ?
C155 C154 H154 118.4 . . ?
C153 C154 H154 118.4 . . ?
C154 C155 C156 116(2) . . ?
C154 C155 H155 121.8 . . ?
C156 C155 H155 121.8 . . ?
C157 C156 C155 123(2) . . ?
C157 C156 H156 118.4 . . ?
C155 C156 H156 118.4 . . ?
C156 C157 C158 117.6(19) . . ?
C156 C157 H157 121.2 . . ?
C158 C157 H157 121.2 . . ?
C157 C158 C153 123.0(19) . . ?
C157 C158 H158 118.5 . . ?
C153 C158 H158 118.5 . . ?
C160 C159 C164 114.1(18) . . ?
C160 C159 C146 123.1(18) . . ?
C164 C159 C146 122.8(17) . . ?
C161 C160 C159 124(2) . . ?
C161 C160 H160 118.1 . . ?
C159 C160 H160 118.1 . . ?
C162 C161 C160 114(2) . . ?
C162 C161 H161 122.9 . . ?
C160 C161 H161 122.9 . . ?
C161 C162 C163 131(2) . . ?
C161 C162 H162 114.4 . . ?
C163 C162 H162 114.4 . . ?
C164 C163 C162 108(2) . . ?
C164 C163 H163 125.8 . . ?
C162 C163 H163 125.8 . . ?
C163 C164 C159 128(2) . . ?
C163 C164 H164 116.0 . . ?
C159 C164 H164 116.0 . . ?
C246 C245 C259 117(2) . . ?
C246 C245 C142 104(2) . . ?
C259 C245 C142 138.7(19) . . ?
C245 C246 C147 117(2) . . ?
C245 C246 C253 117.9(19) . . ?
C147 C246 C253 124(2) . . ?
C254 C253 C258 117(2) . . ?
C254 C253 C246 119(2) . . ?
C258 C253 C246 125(2) . . ?
C253 C254 C255 120(3) . . ?
C253 C254 H254 119.9 . . ?
C255 C254 H254 119.9 . . ?
C256 C255 C254 124(3) . . ?
C256 C255 H255 118.1 . . ?
C254 C255 H255 118.1 . . ?
C257 C256 C255 115(2) . . ?
C257 C256 H256 122.7 . . ?
C255 C256 H256 122.7 . . ?
C256 C257 C258 123(3) . . ?
C256 C257 H257 118.3 . . ?
C258 C257 H257 118.3 . . ?
C257 C258 C253 121(2) . . ?
C257 C258 H258 119.5 . . ?
C253 C258 H258 119.5 . . ?
C264 C259 C260 119(2) . . ?
C264 C259 C245 118(2) . . ?
C260 C259 C245 123(2) . . ?
C259 C260 C261 121(3) . . ?
C259 C260 H260 119.4 . . ?
C261 C260 H260 119.4 . . ?
C262 C261 C260 119(3) . . ?
C262 C261 H261 120.3 . . ?
C260 C261 H261 120.3 . . ?
C261 C262 C263 120(2) . . ?
C261 C262 H262 120.0 . . ?
C263 C262 H262 120.0 . . ?
C264 C263 C262 120(3) . . ?
C264 C263 H263 120.1 . . ?
C262 C263 H263 120.1 . . ?
C259 C264 C263 120(3) . . ?
C259 C264 H264 120.0 . . ?
C263 C264 H264 120.0 . . ?

loop_
_geom_bond_atom_site_label_1
_geom_bond_atom_site_label_2
_geom_bond_distance
_geom_bond_site_symmetry_2
_geom_bond_publ_flag
Au1 P7 2.3125(19) . ?
Au1 Au2 2.6405(4) . ?
Au1 Au3 2.8283(5) . ?
Au1 Au4 2.8313(4) . ?
Au1 Au5 2.8523(5) . ?
Au1 Au6 2.8613(4) . ?
Au2 P5 2.3167(18) . ?
Au2 Au5 2.8281(4) . ?
Au2 Au6 2.8311(4) . ?
Au2 Au4 2.8465(5) . ?
Au2 Au3 2.8720(4) . ?
Au3 P4 2.323(2) . ?
Au3 Au4 2.6415(5) . ?
Au3 Au7 3.1002(5) . ?
Au4 P2 2.312(2) . ?
Au4 Au7 3.0358(5) . ?
Au5 P3 2.320(2) . ?
Au5 Au6 2.6439(5) . ?
Au5 Au8 3.0213(5) . ?
Au6 P1 2.3160(19) . ?
Au6 Au8 3.1153(5) . ?
Au7 C137 2.026(8) . ?
Au7 P6 2.2861(19) . ?
Au8 C109 2.036(8) . ?
Au8 P8 2.286(2) . ?
P1 C10 1.818(8) . ?
P1 C4 1.820(8) . ?
P1 C1 1.842(7) . ?
P2 C3 1.820(8) . ?
P2 C22 1.822(9) . ?
P2 C16 1.827(8) . ?
P3 C31 1.823(8) . ?
P3 C37 1.828(9) . ?
P3 C28 1.833(8) . ?
P4 C43 1.814(9) . ?
P4 C49 1.823(8) . ?
P4 C30 1.841(7) . ?
P5 C55 1.822(8) . ?
P5 C64 1.824(8) . ?
P5 C58 1.832(9) . ?
P6 C57 1.796(9) . ?
P6 C76 1.823(8) . ?
P6 C70 1.824(10) . ?
P7 C82 1.803(10) . ?
P7 C91 1.827(9) . ?
P7 C85 1.830(11) . ?
P8 C84 1.802(12) . ?
P8 C103 1.812(13) . ?
P8 C97 1.824(8) . ?
C1 C2 1.536(10) . ?
C1 H1A 0.9900 . ?
C1 H1B 0.9900 . ?
C2 C3 1.507(11) . ?
C2 H2A 0.9900 . ?
C2 H2B 0.9900 . ?
C3 H3A 0.9900 . ?
C3 H3B 0.9900 . ?
C4 C9 1.381(11) . ?
C4 C5 1.394(12) . ?
C5 C6 1.397(16) . ?
C5 H5 0.9500 . ?
C6 C7 1.348(19) . ?
C6 H6 0.9500 . ?
C7 C8 1.42(2) . ?
C7 H7 0.9500 . ?
C8 C9 1.400(15) . ?
C8 H8 0.9500 . ?
C9 H9 0.9500 . ?
C10 C15 1.372(13) . ?
C10 C11 1.391(13) . ?
C11 C12 1.355(14) . ?
C11 H11 0.9500 . ?
C12 C13 1.391(16) . ?
C12 H12 0.9500 . ?
C13 C14 1.366(16) . ?
C13 H13 0.9500 . ?
C14 C15 1.387(14) . ?
C14 H14 0.9500 . ?
C15 H15 0.9500 . ?
C16 C17 1.381(12) . ?
C16 C21 1.381(12) . ?
C17 C18 1.403(12) . ?
C17 H17 0.9500 . ?
C18 C19 1.394(15) . ?
C18 H18 0.9500 . ?
C19 C20 1.383(15) . ?
C19 H19 0.9500 . ?
C20 C21 1.404(12) . ?
C20 H20 0.9500 . ?
C21 H21 0.9500 . ?
C22 C27 1.388(15) . ?
C22 C23 1.409(15) . ?
C23 C24 1.386(16) . ?
C23 H23 0.9500 . ?
C24 C25 1.36(2) . ?
C24 H24 0.9500 . ?
C25 C26 1.35(2) . ?
C25 H25 0.9500 . ?
C26 C27 1.412(16) . ?
C26 H26 0.9500 . ?
C27 H27 0.9500 . ?
C28 C29 1.531(11) . ?
C28 H28A 0.9900 . ?
C28 H28B 0.9900 . ?
C29 C30 1.531(11) . ?
C29 H29A 0.9900 . ?
C29 H29B 0.9900 . ?
C30 H30A 0.9900 . ?
C30 H30B 0.9900 . ?
C31 C36 1.388(13) . ?
C31 C32 1.401(12) . ?
C32 C33 1.392(12) . ?
C32 H32 0.9500 . ?
C33 C34 1.382(15) . ?
C33 H33 0.9500 . ?
C34 C35 1.397(15) . ?
C34 H34 0.9500 . ?
C35 C36 1.394(12) . ?
C35 H35 0.9500 . ?
C36 H36 0.9500 . ?
C37 C42 1.374(14) . ?
C37 C38 1.390(14) . ?
C38 C39 1.372(15) . ?
C38 H38 0.9500 . ?
C39 C40 1.386(19) . ?
C39 H39 0.9500 . ?
C40 C41 1.339(19) . ?
C40 H40 0.9500 . ?
C41 C42 1.426(14) . ?
C41 H41 0.9500 . ?
C42 H42 0.9500 . ?
C43 C48 1.387(12) . ?
C43 C44 1.407(13) . ?
C44 C45 1.399(15) . ?
C44 H44 0.9500 . ?
C45 C46 1.344(19) . ?
C45 H45 0.9500 . ?
C46 C47 1.43(2) . ?
C46 H46 0.9500 . ?
C47 C48 1.383(16) . ?
C47 H47 0.9500 . ?
C48 H48 0.9500 . ?
C49 C54 1.373(13) . ?
C49 C50 1.409(12) . ?
C50 C51 1.352(13) . ?
C50 H50 0.9500 . ?
C51 C52 1.379(17) . ?
C51 H51 0.9500 . ?
C52 C53 1.383(17) . ?
C52 H52 0.9500 . ?
C53 C54 1.379(14) . ?
C53 H53 0.9500 . ?
C54 H54 0.9500 . ?
C55 C56 1.511(12) . ?
C55 H55A 0.9900 . ?
C55 H55B 0.9900 . ?
C56 C57 1.526(11) . ?
C56 H56A 0.9900 . ?
C56 H56B 0.9900 . ?
C57 H57A 0.9900 . ?
C57 H57B 0.9900 . ?
C58 C63 1.357(14) . ?
C58 C59 1.414(13) . ?
C59 C60 1.402(16) . ?
C59 H59 0.9500 . ?
C60 C61 1.361(18) . ?
C60 H60 0.9500 . ?
C61 C62 1.338(17) . ?
C61 H61 0.9500 . ?
C62 C63 1.412(15) . ?
C62 H62 0.9500 . ?
C63 H63 0.9500 . ?
C64 C69 1.380(12) . ?
C64 C65 1.399(12) . ?
C65 C66 1.361(15) . ?
C65 H65 0.9500 . ?
C66 C67 1.381(16) . ?
C66 H66 0.9500 . ?
C67 C68 1.376(16) . ?
C67 H67 0.9500 . ?
C68 C69 1.377(14) . ?
C68 H68 0.9500 . ?
C69 H69 0.9500 . ?
C70 C75 1.386(14) . ?
C70 C71 1.392(13) . ?
C71 C72 1.372(15) . ?
C71 H71 0.9500 . ?
C72 C73 1.392(17) . ?
C72 H72 0.9500 . ?
C73 C74 1.357(17) . ?
C73 H73 0.9500 . ?
C74 C75 1.402(17) . ?
C74 H74 0.9500 . ?
C75 H75 0.9500 . ?
C76 C81 1.401(12) . ?
C76 C77 1.405(11) . ?
C77 C78 1.396(12) . ?
C77 H77 0.9500 . ?
C78 C79 1.382(14) . ?
C78 H78 0.9500 . ?
C79 C80 1.388(14) . ?
C79 H79 0.9500 . ?
C80 C81 1.373(12) . ?
C80 H80 0.9500 . ?
C81 H81 0.9500 . ?
C82 C83 1.427(13) . ?
C82 H82A 0.9900 . ?
C82 H82B 0.9900 . ?
C83 C84 1.596(13) . ?
C83 H83A 0.9900 . ?
C83 H83B 0.9900 . ?
C84 H84A 0.9900 . ?
C84 H84B 0.9900 . ?
C85 C90 1.346(16) . ?
C85 C86 1.412(13) . ?
C86 C87 1.44(2) . ?
C86 H86 0.9500 . ?
C87 C88 1.37(2) . ?
C87 H87 0.9500 . ?
C88 C89 1.32(2) . ?
C88 H88 0.9500 . ?
C89 C90 1.413(16) . ?
C89 H89 0.9500 . ?
C90 H90 0.9500 . ?
C91 C96 1.368(13) . ?
C91 C92 1.399(12) . ?
C92 C93 1.370(14) . ?
C92 H92 0.9500 . ?
C93 C94 1.380(16) . ?
C93 H93 0.9500 . ?
C94 C95 1.370(17) . ?
C94 H94 0.9500 . ?
C95 C96 1.385(16) . ?
C95 H95 0.9500 . ?
C96 H96 0.9500 . ?
C97 C98 1.390(12) . ?
C97 C102 1.392(12) . ?
C98 C99 1.391(12) . ?
C98 H98 0.9500 . ?
C99 C100 1.374(15) . ?
C99 H99 0.9500 . ?
C100 C101 1.388(15) . ?
C100 H100 0.9500 . ?
C101 C102 1.388(13) . ?
C101 H101 0.9500 . ?
C102 H102 0.9500 . ?
C103 C108 1.385(18) . ?
C103 C104 1.407(14) . ?
C104 C105 1.395(18) . ?
C104 H104 0.9500 . ?
C105 C106 1.39(2) . ?
C105 H105 0.9500 . ?
C106 C107 1.385(19) . ?
C106 H106 0.9500 . ?
C107 C108 1.37(2) . ?
C107 H107 0.9500 . ?
C108 H108 0.9500 . ?
C109 C110 1.159(13) . ?
C110 C111 1.444(13) . ?
C111 C116 1.394(15) . ?
C111 C112 1.405(14) . ?
C112 C113 1.379(14) . ?
C112 H112 0.9500 . ?
C113 C114 1.413(15) . ?
C113 H113 0.9500 . ?
C114 C115 1.395(15) . ?
C114 C117 1.499(13) . ?
C115 C116 1.372(14) . ?
C115 H115 0.9500 . ?
C116 H116 0.9500 . ?
C117 C118 1.334(14) . ?
C117 C119 1.498(15) . ?
C118 C131 1.485(14) . ?
C118 C125 1.492(13) . ?
C119 C124 1.401(17) . ?
C119 C120 1.408(17) . ?
C120 C121 1.36(2) . ?
C120 H120 0.9500 . ?
C121 C122 1.38(3) . ?
C121 H121 0.9500 . ?
C122 C123 1.41(3) . ?
C122 H122 0.9500 . ?
C123 C124 1.393(19) . ?
C123 H123 0.9500 . ?
C124 H124 0.9500 . ?
C125 C126 1.373(15) . ?
C125 C130 1.406(15) . ?
C126 C127 1.372(15) . ?
C126 H126 0.9500 . ?
C127 C128 1.329(18) . ?
C127 H127 0.9500 . ?
C128 C129 1.366(19) . ?
C128 H128 0.9500 . ?
C129 C130 1.388(16) . ?
C129 H129 0.9500 . ?
C130 H130 0.9500 . ?
C131 C136 1.376(18) . ?
C131 C132 1.386(17) . ?
C132 C133 1.417(18) . ?
C132 H132 0.9500 . ?
C133 C134 1.40(2) . ?
C133 H133 0.9500 . ?
C134 C135 1.34(2) . ?
C134 H134 0.9500 . ?
C135 C136 1.407(19) . ?
C135 H135 0.9500 . ?
C136 H136 0.9500 . ?
C137 C138 1.162(12) . ?
C138 C139 1.444(13) . ?
C139 C144 1.374(16) . ?
C139 C140 1.406(16) . ?
C140 C141 1.393(16) . ?
C140 H140 0.9500 . ?
C141 C142 1.45(2) . ?
C141 H141 0.9500 . ?
C142 C143 1.37(2) . ?
C142 C145 1.533(19) . ?
C142 C245 1.67(3) . ?
C143 C144 1.375(16) . ?
C143 H143 0.9500 . ?
C144 H144 0.9500 . ?
C147 C148 1.367(17) . ?
C147 C152 1.390(18) . ?
C147 C246 1.527(17) . ?
C147 C146 1.533(17) . ?
C148 C149 1.384(16) . ?
C148 H148 0.9500 . ?
C149 C150 1.327(18) . ?
C149 H149 0.9500 . ?
C150 C151 1.348(18) . ?
C150 H150 0.9500 . ?
C151 C152 1.395(17) . ?
C151 H151 0.9500 . ?
C152 H152 0.9500 . ?
C145 C146 1.33(2) . ?
C145 C153 1.49(2) . ?
C146 C159 1.48(2) . ?
C153 C154 1.40(3) . ?
C153 C158 1.40(2) . ?
C154 C155 1.36(3) . ?
C154 H154 0.9500 . ?
C155 C156 1.44(3) . ?
C155 H155 0.9500 . ?
C156 C157 1.355(17) . ?
C156 H156 0.9500 . ?
C157 C158 1.37(3) . ?
C157 H157 0.9500 . ?
C158 H158 0.9500 . ?
C159 C160 1.35(3) . ?
C159 C164 1.40(3) . ?
C160 C161 1.34(3) . ?
C160 H160 0.9500 . ?
C161 C162 1.338(17) . ?
C161 H161 0.9500 . ?
C162 C163 1.356(17) . ?
C162 H162 0.9500 . ?
C163 C164 1.34(3) . ?
C163 H163 0.9500 . ?
C164 H164 0.9500 . ?
C245 C246 1.38(4) . ?
C245 C259 1.53(4) . ?
C246 C253 1.55(3) . ?
C253 C254 1.41(3) . ?
C253 C258 1.410(17) . ?
C254 C255 1.411(19) . ?
C254 H254 0.9500 . ?
C255 C256 1.404(19) . ?
C255 H255 0.9500 . ?
C256 C257 1.387(18) . ?
C256 H256 0.9500 . ?
C257 C258 1.407(18) . ?
C257 H257 0.9500 . ?
C258 H258 0.9500 . ?
C259 C264 1.38(4) . ?
C259 C260 1.38(4) . ?
C260 C261 1.391(18) . ?
C260 H260 0.9500 . ?
C261 C262 1.358(18) . ?
C261 H261 0.9500 . ?
C262 C263 1.39(4) . ?
C262 H262 0.9500 . ?
C263 C264 1.389(19) . ?
C263 H263 0.9500 . ?
C264 H264 0.9500 . ?
